data_1572342
loop_
_publ_author_name
'Judge, Neil R.'
'Hevia, Eva'

_publ_section_title
;
 Combining two relatively weak bases (Zn(TMP)<sub>2</sub> and
 KO<i>t</i>Bu) for the regioselective metalation of non-activated arenes
 and heteroarenes.
;
_journal_issue 36
_journal_name_full 'Chemical science'
_journal_page_first 14757
_journal_page_last 14765
_journal_paper_doi 10.1039/d4sc03892d
_journal_volume 15
_journal_year 2024
_chemical_formula_moiety 'C34 H56 K2 O4 Zn'
_chemical_formula_sum 'C34 H56 K2 O4 Zn'
_chemical_formula_weight 672.35
_space_group_IT_number 14
_space_group_name_Hall '-P 2ybc'
_space_group_name_H-M_alt 'P 1 21/c 1'
_symmetry_cell_setting monoclinic
_symmetry_Int_Tables_number 14
_symmetry_space_group_name_Hall '-P 2ybc'
_symmetry_space_group_name_H-M 'P 1 21/c 1'
_atom_sites_solution_hydrogens mixed
_atom_sites_solution_primary dual
_audit_creation_date 2023-12-07T16:34:26-00:00
_audit_update_record
;
2024-05-26 deposited with the CCDC.	2024-08-09 downloaded from the CCDC.
;
_cell_angle_alpha 90
_cell_angle_beta 102.2607(10)
_cell_angle_gamma 90
_cell_formula_units_Z 8
_cell_length_a 15.08965(17)
_cell_length_b 26.6881(3)
_cell_length_c 18.63986(19)
_cell_measurement_reflns_used 71422
_cell_measurement_temperature 173.00(10)
_cell_measurement_theta_max 31.823
_cell_measurement_theta_min 2.089
_cell_volume 7335.32(14)
_computing_cell_refinement 'CrysAlisPro 1.171.43.95a (Rigaku OD, 2023)'
_computing_data_collection 'CrysAlisPro system (CCD 42.102a 64-bit (release 15-09-2023))'
_computing_data_reduction 'CrysAlisPro 1.171.43.95a (Rigaku OD, 2023)'
_computing_molecular_graphics 'Olex2 1.3 (Dolomanov et al., 2009)'
_computing_publication_material 'Olex2 1.3 (Dolomanov et al., 2009)'
_computing_structure_refinement 'SHELXL 2018/3 (Sheldrick, 2015)'
_computing_structure_solution 'SHELXT 2018/2 (Sheldrick, 2018)'
_diffrn_ambient_environment N~2~
_diffrn_ambient_temperature 173.00(10)
_diffrn_detector 'Hybrid Pixel Array Detector'
_diffrn_detector_area_resol_mean 10
_diffrn_detector_type 'HyPix-Arc 100'
_diffrn_measured_fraction_theta_full 0.999
_diffrn_measured_fraction_theta_max 1
_diffrn_measurement_details
;
        List of Runs (angles in degrees, time in seconds):
  # Type    Start    End  Width  t~exp~   \w     \q     \k     \f   Frames
        --------------------------------------------------------------------------
  1  \w    -38.00  49.00   0.50    2.00    --   13.29 -88.00  -5.00  174
  2  \w    -22.00  41.00   0.50    2.00    --   13.29  88.00 110.00  126
  3  \w    -49.00  41.00   0.50    2.00    --  -13.44  88.00 110.00  180
  4  \w    -37.00  21.00   0.50    2.00    --  -13.44 -88.00  -5.00  116
  5  \w     -7.00  94.00   0.50    2.00    --   13.29  38.00-150.00  202
  6  \w    -68.00  28.00   0.50    2.00    --   13.29 -19.00 -90.00  192
  7  \w    -68.00  28.00   0.50    2.00    --   13.29 -19.00-180.00  192
  8  \w    -89.00 -40.00   0.50    2.00    --  -13.44 178.00-180.00   98
  9  \w    -87.00 -42.00   0.50    2.00    --  -13.44-178.00 -30.00   90
 10  \w    -42.00  56.00   0.50    2.00    --  -13.44  77.00-150.00  196
 11  \w     -8.00  66.00   0.50    2.00    --   13.29  57.00 -60.00  148
;
_diffrn_measurement_device 'four-circle diffractometer'
_diffrn_measurement_device_type 'XtaLAB Synergy R, HyPix-Arc 100'
_diffrn_measurement_method '\w scans'
_diffrn_orient_matrix_type 'CrysAlisPro convention (1999,Acta A55,543-557)'
_diffrn_orient_matrix_UB_11 -0.0401191
_diffrn_orient_matrix_UB_12 -0.014605
_diffrn_orient_matrix_UB_13 -0.0048332
_diffrn_orient_matrix_UB_21 0.0242688
_diffrn_orient_matrix_UB_22 -0.0190604
_diffrn_orient_matrix_UB_23 0.0224618
_diffrn_orient_matrix_UB_31 -0.0108241
_diffrn_orient_matrix_UB_32 0.0113807
_diffrn_orient_matrix_UB_33 0.0314345
_diffrn_radiation_monochromator mirror
_diffrn_radiation_probe x-ray
_diffrn_radiation_type 'Mo K\a'
_diffrn_radiation_wavelength 0.71073
_diffrn_reflns_av_R_equivalents 0.0432
_diffrn_reflns_av_unetI/netI 0.0568
_diffrn_reflns_Laue_measured_fraction_full 0.999
_diffrn_reflns_Laue_measured_fraction_max 1
_diffrn_reflns_limit_h_max 21
_diffrn_reflns_limit_h_min -21
_diffrn_reflns_limit_k_max 38
_diffrn_reflns_limit_k_min -38
_diffrn_reflns_limit_l_max 26
_diffrn_reflns_limit_l_min -26
_diffrn_reflns_number 222585
_diffrn_reflns_point_group_measured_fraction_full 0.999
_diffrn_reflns_point_group_measured_fraction_max 1
_diffrn_reflns_theta_full 25.242
_diffrn_reflns_theta_max 30.508
_diffrn_reflns_theta_min 2.058
_diffrn_source 'micro-focus sealed X-ray tube'
_diffrn_source_type 'Mova (Mo) X-ray Source'
_exptl_absorpt_coefficient_mu 0.929
_exptl_absorpt_correction_T_max 1
_exptl_absorpt_correction_T_min 0.697
_exptl_absorpt_correction_type gaussian
_exptl_absorpt_process_details
;
        CrysAlisPro 1.171.43.95a (Rigaku Oxford Diffraction, 2023)
        Numerical absorption correction based on gaussian integration over
        a multifaceted crystal model
        Empirical absorption correction using spherical harmonics,
        implemented in SCALE3 ABSPACK scaling algorithm.
;
_exptl_crystal_colour colourless
_exptl_crystal_density_diffrn 1.218
_exptl_crystal_description block
_exptl_crystal_F_000 2880
_exptl_crystal_size_max 0.257
_exptl_crystal_size_mid 0.226
_exptl_crystal_size_min 0.156
_refine_diff_density_max 0.624
_refine_diff_density_min -0.47
_refine_diff_density_rms 0.064
_refine_ls_extinction_method none
_refine_ls_goodness_of_fit_ref 1.015
_refine_ls_hydrogen_treatment mixed
_refine_ls_matrix_type full
_refine_ls_number_parameters 848
_refine_ls_number_reflns 22397
_refine_ls_number_restraints 104
_refine_ls_restrained_S_all 1.026
_refine_ls_R_factor_all 0.0691
_refine_ls_R_factor_gt 0.0475
_refine_ls_shift/su_max 0.001
_refine_ls_shift/su_mean 0
_refine_ls_structure_factor_coef Fsqd
_refine_ls_weighting_details 'w=1/[\s^2^(Fo^2^)+(0.0651P)^2^+2.8509P] where P=(Fo^2^+2Fc^2^)/3'
_refine_ls_weighting_scheme calc
_refine_ls_wR_factor_gt 0.1172
_refine_ls_wR_factor_ref 0.1269
_reflns_Friedel_coverage 0
_reflns_number_gt 16804
_reflns_number_total 22397
_reflns_threshold_expression 'I > 2\s(I)'
_cod_data_source_file d4sc03892d2.cif
_cod_data_source_block 23EH377_NJ-3-378
_cod_depositor_comments 'Adding full bibliography for 1572338--1572342.cif.'
_cod_original_cell_volume 7335.31(14)
_cod_database_code 1572342
_shelx_estimated_absorpt_t_min 0.794
_shelx_estimated_absorpt_t_max 0.866
_oxdiff_exptl_absorpt_empirical_details
;
        Empirical correction (ABSPACK) includes:
        - Absorption correction using spherical harmonics
        - Frame scaling
;
_oxdiff_exptl_absorpt_empirical_full_max 1.162
_oxdiff_exptl_absorpt_empirical_full_min 0.831
_shelx_shelxl_version_number 2018/3
_olex2_refinement_description
;
        1. Fixed Uiso
 At 1.2 times of:
  All C(H) groups, All C(H,H) groups, All C(H,H,H,H) groups
 At 1.5 times of:
  All C(H,H,H) groups
        2. Restrained distances
 C33A-C32A \\sim C33-C32
 with sigma of 0.002
 C34-C33 \\sim C32A-C31A \\sim C32-C31 \\sim C34A-C33A
 with sigma of 0.002
        3. Rigid bond restraints
 O4, C31A, C32A, C33A, C34A
 with sigma for 1-2 distances of 0.001 and sigma for 1-3 distances of 0.001
 O3, C27A, C28A, C29, C30
 with sigma for 1-2 distances of 0.001 and sigma for 1-3 distances of 0.001
 O3, C27, C28, C29, C30
 with sigma for 1-2 distances of 0.001 and sigma for 1-3 distances of 0.001
 O7, C64, C63, C62, C61
 with sigma for 1-2 distances of 0.001 and sigma for 1-3 distances of 0.001
        4. Uiso/Uaniso restraints and constraints
        Uanis(C31) \\sim Ueq: with sigma of 0.005 and sigma for terminal atoms of 0.02
        Uanis(C31A) \\sim Ueq, Uanis(C32A) \\sim Ueq, Uanis(C33A) \\sim Ueq,
        Uanis(C34A) \\sim Ueq: with sigma of 0.01 and sigma for terminal atoms of 0.02
        Uanis(C28A) \\sim Ueq, Uanis(C27A) \\sim Ueq: with sigma of 0.01 and sigma for
        terminal atoms of 0.02
        Uanis(C64) \\sim Ueq, Uanis(C63) \\sim Ueq, Uanis(C61) \\sim Ueq: with sigma of
        0.01 and sigma for terminal atoms of 0.02
        5. Others
 Sof(C31A)=Sof(H31C)=Sof(H31D)=Sof(C34A)=Sof(H34C)=Sof(H34D)=Sof(C32A)=
 Sof(H32C)=Sof(H32D)=Sof(C33A)=Sof(H33C)=Sof(H33D)=1-FVAR(1)
 Sof(C33)=Sof(H33A)=Sof(H33B)=Sof(C32)=Sof(H32A)=Sof(H32B)=Sof(C34)=Sof(H34A)=
 Sof(H34B)=Sof(C31)=Sof(H31A)=Sof(H31B)=FVAR(1)
 Sof(H29C)=Sof(H29D)=Sof(C28A)=Sof(H28C)=Sof(H28D)=1-FVAR(2)
 Sof(H29A)=Sof(H29B)=Sof(C28)=Sof(H28A)=Sof(H28B)=FVAR(2)
 Sof(C27A)=Sof(H27C)=Sof(H27D)=1-FVAR(3)
 Sof(C27)=Sof(H27A)=Sof(H27B)=FVAR(3)
        6.a Secondary CH2 refined with riding coordinates:
 C66(H66A,H66B), C67(H67A,H67B), C65(H65A,H65B), C68(H68A,H68B), C29(H29A,
 H29B), C29(H29C,H29D), C33(H33A,H33B), C30(H30A,H30B), C32(H32A,H32B),
 C34(H34A,H34B), C62(H62A,H62B), C61(H61A,H61B), C28(H28A,H28B), C27(H27A,H27B),
  C63(H63A,H63B), C64(H64A,H64B), C31(H31A,H31B), C31A(H31C,H31D), C34A(H34C,
 H34D), C32A(H32C,H32D), C33A(H33C,H33D), C28A(H28C,H28D), C27A(H27C,H27D)
        6.b Aromatic/amide H refined with riding coordinates:
 C41(H41), C16(H16), C50(H50), C12(H12), C37(H37), C3(H3), C39(H39), C14(H14),
 C46(H46), C7(H7), C48(H48), C5(H5)
        6.c Idealised Me refined as rotating group:
 C60(H60A,H60B,H60C), C24(H24B,H24A,H24C), C26(H26A,H26B,H26C), C20(H20C,H20B,
 H20A), C54(H54A,H54B,H54C), C25(H25A,H25C,H25B), C43(H43A,H43B,H43C), C59(H59A,
 H59B,H59C), C58(H58A,H58C,H58B), C56(H56C,H56B,H56A), C22(H22C,H22B,H22A),
 C21(H21A,H21B,H21C), C42(H42A,H42B,H42C), C55(H55A,H55B,H55C), C17(H17A,H17B,
 H17C), C18(H18A,H18B,H18C), C52(H52A,H52B,H52C), C51(H51A,H51B,H51C), C9(H9A,
 H9B,H9C), C8(H8A,H8B,H8C)
;

loop_
_symmetry_equiv_pos_as_xyz
'x, y, z'
'-x, y+1/2, -z+1/2'
'-x, -y, -z'
'x, -y-1/2, z-1/2'

loop_
_atom_site_label
_atom_site_type_symbol
_atom_site_fract_x
_atom_site_fract_y
_atom_site_fract_z
_atom_site_U_iso_or_equiv
_atom_site_adp_type
_atom_site_occupancy
_atom_site_site_symmetry_order
_atom_site_calc_flag
_atom_site_refinement_flags_posn
_atom_site_refinement_flags_adp
_atom_site_refinement_flags_occupancy
_atom_site_disorder_assembly
_atom_site_disorder_group
Zn2 Zn 0.89973(2) 0.43818(2) 0.26347(2) 0.03263(6) Uani 1 1 d . . . . .
Zn1 Zn 0.40355(2) 0.30615(2) 0.28281(2) 0.03374(6) Uani 1 1 d . . . . .
K2 K 0.61350(3) 0.28107(2) 0.29111(2) 0.03895(9) Uani 1 1 d . . . . .
K3 K 1.10778(3) 0.46227(2) 0.25973(2) 0.03942(9) Uani 1 1 d . . . . .
K1 K 0.50641(4) 0.41813(2) 0.26350(2) 0.04585(11) Uani 1 1 d . . . . .
K4 K 1.00678(4) 0.32519(2) 0.26879(3) 0.04807(11) Uani 1 1 d . . . . .
O1 O 0.47378(9) 0.32536(5) 0.20549(7) 0.0366(3) Uani 1 1 d . . . . .
O2 O 0.50728(9) 0.33928(5) 0.35362(7) 0.0368(3) Uani 1 1 d . . . . .
O6 O 0.96582(9) 0.41017(5) 0.18828(7) 0.0381(3) Uani 1 1 d . . . . .
O5 O 1.00885(9) 0.41280(5) 0.33760(7) 0.0368(3) Uani 1 1 d . . . . .
O4 O 0.60053(13) 0.50030(7) 0.34801(11) 0.0660(5) Uani 1 1 d . U . . .
O8 O 1.05502(15) 0.24596(7) 0.18340(12) 0.0728(5) Uani 1 1 d . . . . .
O3 O 0.54670(16) 0.49081(8) 0.15454(13) 0.0806(6) Uani 1 1 d . U . . .
C44 C 0.77628(14) 0.40208(7) 0.26735(12) 0.0395(4) Uani 1 1 d . . . . .
C1 C 0.27633(14) 0.34122(8) 0.27066(13) 0.0438(5) Uani 1 1 d . . . . .
C41 C 1.02186(14) 0.56076(7) 0.32916(11) 0.0395(4) Uani 1 1 d . . . . .
H41 H 1.003863 0.553752 0.373961 0.047 Uiso 1 1 calc R U . . .
C45 C 0.78887(12) 0.34800(7) 0.27444(11) 0.0375(4) Uani 1 1 d . . . . .
C23 C 0.52382(14) 0.34257(7) 0.43061(10) 0.0384(4) Uani 1 1 d . . . . .
C40 C 1.10384(14) 0.58513(7) 0.33192(11) 0.0399(4) Uani 1 1 d . . . . .
C57 C 0.94362(14) 0.41215(8) 0.11123(10) 0.0392(4) Uani 1 1 d . . . . .
C2 C 0.28561(13) 0.39493(8) 0.26181(12) 0.0417(4) Uani 1 1 d . . . . .
C53 C 1.02624(15) 0.41722(8) 0.41436(10) 0.0420(4) Uani 1 1 d . . . . .
C16 C 0.49927(14) 0.18188(7) 0.24548(11) 0.0405(4) Uani 1 1 d . . . . .
H16 H 0.460886 0.186865 0.198575 0.049 Uiso 1 1 calc R U . . .
C19 C 0.45643(14) 0.31579(7) 0.12953(10) 0.0382(4) Uani 1 1 d . . . . .
C50 C 0.78517(14) 0.31706(8) 0.21282(12) 0.0428(4) Uani 1 1 d . . . . .
H50 H 0.769521 0.33163 0.165313 0.051 Uiso 1 1 calc R U . . .
O7 O 1.09703(16) 0.24648(10) 0.37065(16) 0.0973(7) Uani 1 1 d . U . . .
C11 C 0.47018(14) 0.19925(7) 0.30787(12) 0.0384(4) Uani 1 1 d . . . . .
C15 C 0.58124(16) 0.15788(8) 0.24947(12) 0.0454(5) Uani 1 1 d . . . . .
C36 C 0.96409(14) 0.54596(7) 0.26265(11) 0.0383(4) Uani 1 1 d . . . . .
C12 C 0.52745(15) 0.18850(7) 0.37619(12) 0.0425(4) Uani 1 1 d . . . . .
H12 H 0.509573 0.1989 0.419761 0.051 Uiso 1 1 calc R U . . .
C38 C 1.07515(15) 0.58274(7) 0.19927(11) 0.0417(4) Uani 1 1 d . . . . .
C37 C 0.99297(14) 0.55886(7) 0.19823(11) 0.0400(4) Uani 1 1 d . . . . .
H37 H 0.954877 0.550979 0.152154 0.048 Uiso 1 1 calc R U . . .
C3 C 0.27796(15) 0.41802(9) 0.19262(12) 0.0482(5) Uani 1 1 d . . . . .
H3 H 0.261707 0.39796 0.149735 0.058 Uiso 1 1 calc R U . . .
C13 C 0.60933(15) 0.16318(8) 0.38211(12) 0.0450(5) Uani 1 1 d . . . . .
C60 C 0.85270(16) 0.43809(9) 0.08288(12) 0.0518(5) Uani 1 1 d . . . . .
H60A H 0.804464 0.419261 0.098699 0.078 Uiso 1 1 calc R U . . .
H60B H 0.840265 0.439454 0.029135 0.078 Uiso 1 1 calc R U . . .
H60C H 0.855033 0.472214 0.102629 0.078 Uiso 1 1 calc R U . . .
C24 C 0.53760(18) 0.39757(8) 0.45349(12) 0.0509(5) Uani 1 1 d . . . . .
H24B H 0.589632 0.411135 0.436116 0.076 Uiso 1 1 calc R U . . .
H24A H 0.548955 0.400057 0.507123 0.076 Uiso 1 1 calc R U . . .
H24C H 0.483054 0.416727 0.43189 0.076 Uiso 1 1 calc R U . . .
C26 C 0.44492(15) 0.32063(9) 0.46082(12) 0.0468(5) Uani 1 1 d . . . . .
H26A H 0.389064 0.338928 0.440027 0.07 Uiso 1 1 calc R U . . .
H26B H 0.458257 0.323792 0.514415 0.07 Uiso 1 1 calc R U . . .
H26C H 0.437137 0.285172 0.447267 0.07 Uiso 1 1 calc R U . . .
C39 C 1.13104(15) 0.59525(8) 0.26654(11) 0.0421(4) Uani 1 1 d . . . . .
H39 H 1.188004 0.610761 0.267762 0.05 Uiso 1 1 calc R U . . .
C10 C 0.38800(15) 0.22930(8) 0.30146(14) 0.0431(4) Uani 1 1 d . . . . .
C20 C 0.53444(16) 0.28471(8) 0.11120(12) 0.0462(5) Uani 1 1 d . . . . .
H20C H 0.591492 0.303198 0.126108 0.069 Uiso 1 1 calc R U . . .
H20B H 0.522636 0.278364 0.058237 0.069 Uiso 1 1 calc R U . . .
H20A H 0.538928 0.252728 0.137574 0.069 Uiso 1 1 calc R U . . .
C14 C 0.63685(16) 0.14870(8) 0.31854(12) 0.0472(5) Uani 1 1 d . . . . .
H14 H 0.693655 0.132506 0.321984 0.057 Uiso 1 1 calc R U . . .
C49 C 0.80347(15) 0.26600(8) 0.21862(14) 0.0512(5) Uani 1 1 d . . . . .
C54 C 0.94854(16) 0.44371(9) 0.43957(12) 0.0498(5) Uani 1 1 d . . . . .
H54A H 0.94003 0.477158 0.417495 0.075 Uiso 1 1 calc R U . . .
H54B H 0.962998 0.446763 0.493187 0.075 Uiso 1 1 calc R U . . .
H54C H 0.892698 0.424205 0.424223 0.075 Uiso 1 1 calc R U . . .
C25 C 0.61102(16) 0.31361(9) 0.46417(12) 0.0504(5) Uani 1 1 d . . . . .
H25A H 0.603412 0.278237 0.450072 0.076 Uiso 1 1 calc R U . . .
H25C H 0.623084 0.31643 0.517786 0.076 Uiso 1 1 calc R U . . .
H25B H 0.662064 0.327714 0.446006 0.076 Uiso 1 1 calc R U . . .
C46 C 0.80874(14) 0.32396(8) 0.34325(12) 0.0434(4) Uani 1 1 d . . . . .
H46 H 0.810632 0.343486 0.386159 0.052 Uiso 1 1 calc R U . . .
C43 C 1.16167(17) 0.60111(9) 0.40525(12) 0.0511(5) Uani 1 1 d . . . . .
H43A H 1.1293 0.626623 0.427502 0.077 Uiso 1 1 calc R U . . .
H43B H 1.219088 0.615019 0.397661 0.077 Uiso 1 1 calc R U . . .
H43C H 1.173967 0.572006 0.437907 0.077 Uiso 1 1 calc R U . . .
C7 C 0.30719(14) 0.42694(8) 0.32282(12) 0.0449(5) Uani 1 1 d . . . . .
H7 H 0.312284 0.412966 0.370396 0.054 Uiso 1 1 calc R U . . .
C35 C 0.88162(15) 0.51653(8) 0.26100(13) 0.0422(4) Uani 1 1 d . . . . .
C6 C 0.32135(16) 0.47770(9) 0.31696(14) 0.0539(6) Uani 1 1 d . . . . .
C4 C 0.29317(17) 0.46870(10) 0.18462(14) 0.0564(6) Uani 1 1 d . . . . .
C59 C 0.93951(19) 0.35893(9) 0.08029(12) 0.0537(6) Uani 1 1 d . . . . .
H59A H 0.998304 0.342483 0.097189 0.081 Uiso 1 1 calc R U . . .
H59B H 0.925199 0.360309 0.026524 0.081 Uiso 1 1 calc R U . . .
H59C H 0.892383 0.339897 0.097323 0.081 Uiso 1 1 calc R U . . .
C47 C 0.82573(15) 0.27276(9) 0.35099(14) 0.0527(6) Uani 1 1 d . . . . .
C48 C 0.82360(16) 0.24417(8) 0.28819(16) 0.0567(6) Uani 1 1 d . . . . .
H48 H 0.836018 0.209281 0.292777 0.068 Uiso 1 1 calc R U . . .
C58 C 1.01878(17) 0.44121(10) 0.08369(12) 0.0551(6) Uani 1 1 d . . . . .
H58A H 1.02255 0.47544 0.103142 0.083 Uiso 1 1 calc R U . . .
H58C H 1.004245 0.442306 0.029917 0.083 Uiso 1 1 calc R U . . .
H58B H 1.077107 0.424275 0.100602 0.083 Uiso 1 1 calc R U . . .
C56 C 1.0386(2) 0.36467(10) 0.44880(13) 0.0629(7) Uani 1 1 d . . . . .
H56C H 0.982694 0.345333 0.432873 0.094 Uiso 1 1 calc R U . . .
H56B H 1.052385 0.36761 0.502425 0.094 Uiso 1 1 calc R U . . .
H56A H 1.088721 0.347549 0.433042 0.094 Uiso 1 1 calc R U . . .
C22 C 0.4520(2) 0.36544(9) 0.08753(13) 0.0583(6) Uani 1 1 d . . . . .
H22C H 0.510646 0.382566 0.100982 0.088 Uiso 1 1 calc R U . . .
H22B H 0.404633 0.386728 0.100149 0.088 Uiso 1 1 calc R U . . .
H22A H 0.437915 0.358769 0.034628 0.088 Uiso 1 1 calc R U . . .
C21 C 0.36737(16) 0.28715(10) 0.10427(13) 0.0535(5) Uani 1 1 d . . . . .
H21A H 0.359001 0.279212 0.051922 0.08 Uiso 1 1 calc R U . . .
H21B H 0.316728 0.307871 0.11225 0.08 Uiso 1 1 calc R U . . .
H21C H 0.369377 0.256016 0.13245 0.08 Uiso 1 1 calc R U . . .
C42 C 1.10373(18) 0.59436(10) 0.12828(12) 0.0560(6) Uani 1 1 d . . . . .
H42A H 1.1422 0.56722 0.116761 0.084 Uiso 1 1 calc R U . . .
H42B H 1.137757 0.625895 0.133357 0.084 Uiso 1 1 calc R U . . .
H42C H 1.049813 0.597497 0.088607 0.084 Uiso 1 1 calc R U . . .
C55 C 1.11422(16) 0.44694(10) 0.44084(12) 0.0544(6) Uani 1 1 d . . . . .
H55A H 1.164133 0.4302 0.424295 0.082 Uiso 1 1 calc R U . . .
H55B H 1.127942 0.448658 0.494578 0.082 Uiso 1 1 calc R U . . .
H55C H 1.106759 0.480921 0.420534 0.082 Uiso 1 1 calc R U . . .
C5 C 0.31508(17) 0.49856(9) 0.24681(16) 0.0587(6) Uani 1 1 d . . . . .
H5 H 0.325919 0.533333 0.241952 0.07 Uiso 1 1 calc R U . . .
C17 C 0.66644(19) 0.15068(10) 0.45710(14) 0.0612(6) Uani 1 1 d . . . . .
H17A H 0.673975 0.180758 0.487959 0.092 Uiso 1 1 calc R U . . .
H17B H 0.72607 0.138642 0.451785 0.092 Uiso 1 1 calc R U . . .
H17C H 0.636223 0.124547 0.480068 0.092 Uiso 1 1 calc R U . . .
C18 C 0.6111(2) 0.14280(10) 0.17975(14) 0.0648(7) Uani 1 1 d . . . . .
H18A H 0.557563 0.136315 0.1408 0.097 Uiso 1 1 calc R U . . .
H18B H 0.648219 0.112406 0.188884 0.097 Uiso 1 1 calc R U . . .
H18C H 0.646785 0.16995 0.164522 0.097 Uiso 1 1 calc R U . . .
C52 C 0.8011(2) 0.23554(10) 0.15002(18) 0.0718(8) Uani 1 1 d . . . . .
H52A H 0.741777 0.239335 0.116798 0.108 Uiso 1 1 calc R U . . .
H52B H 0.811469 0.200143 0.163172 0.108 Uiso 1 1 calc R U . . .
H52C H 0.848642 0.247349 0.125538 0.108 Uiso 1 1 calc R U . . .
C51 C 0.8414(2) 0.24965(11) 0.42711(17) 0.0768(8) Uani 1 1 d . . . . .
H51A H 0.785966 0.25262 0.446329 0.115 Uiso 1 1 calc R U . . .
H51B H 0.891069 0.267225 0.459826 0.115 Uiso 1 1 calc R U . . .
H51C H 0.857114 0.214184 0.424287 0.115 Uiso 1 1 calc R U . . .
C9 C 0.3395(2) 0.50949(11) 0.38528(18) 0.0816(9) Uani 1 1 d . . . . .
H9A H 0.311269 0.542437 0.374135 0.122 Uiso 1 1 calc R U . . .
H9B H 0.405083 0.513578 0.402757 0.122 Uiso 1 1 calc R U . . .
H9C H 0.313969 0.493127 0.423405 0.122 Uiso 1 1 calc R U . . .
C8 C 0.2866(2) 0.49097(13) 0.10910(17) 0.0854(10) Uani 1 1 d . . . . .
H8A H 0.281845 0.527513 0.111875 0.128 Uiso 1 1 calc R U . . .
H8B H 0.232699 0.47771 0.075588 0.128 Uiso 1 1 calc R U . . .
H8C H 0.340854 0.482128 0.090882 0.128 Uiso 1 1 calc R U . . .
C66 C 1.1640(2) 0.20462(12) 0.13128(19) 0.0762(8) Uani 1 1 d . . . . .
H66A H 1.165162 0.189638 0.082911 0.091 Uiso 1 1 calc R U . . .
H66B H 1.226098 0.215337 0.155006 0.091 Uiso 1 1 calc R U . . .
C67 C 1.1275(2) 0.16850(12) 0.1785(2) 0.0884(10) Uani 1 1 d . . . . .
H67A H 1.173095 0.161213 0.223865 0.106 Uiso 1 1 calc R U . . .
H67B H 1.109735 0.1367 0.15196 0.106 Uiso 1 1 calc R U . . .
C65 C 1.0985(3) 0.24838(13) 0.1231(2) 0.0919(10) Uani 1 1 d . . . . .
H65A H 1.131588 0.28046 0.123693 0.11 Uiso 1 1 calc R U . . .
H65B H 1.0533 0.245878 0.076251 0.11 Uiso 1 1 calc R U . . .
C68 C 1.0457(3) 0.19447(12) 0.1962(3) 0.0945(12) Uani 1 1 d . . . . .
H68A H 0.989319 0.181433 0.164499 0.113 Uiso 1 1 calc R U . . .
H68B H 1.042926 0.188601 0.248092 0.113 Uiso 1 1 calc R U . . .
C29 C 0.6359(3) 0.53582(14) 0.0854(2) 0.0940(10) Uani 1 1 d . U . . .
H29A H 0.702235 0.536669 0.08869 0.113 Uiso 0.739(15) 1 calc R U P A 1
H29B H 0.604918 0.54432 0.034534 0.113 Uiso 0.739(15) 1 calc R U P A 1
H29C H 0.637963 0.538046 0.032746 0.113 Uiso 0.261(15) 1 calc R U P A 2
H29D H 0.694822 0.546332 0.116049 0.113 Uiso 0.261(15) 1 calc R U P A 2
C33 C 0.6955(3) 0.57037(13) 0.3599(3) 0.0698(11) Uani 0.804(4) 1 d D . P B 1
H33A H 0.670741 0.591529 0.316653 0.084 Uiso 0.804(4) 1 calc R U P B 1
H33B H 0.759312 0.579863 0.380073 0.084 Uiso 0.804(4) 1 calc R U P B 1
C30 C 0.6072(3) 0.48536(13) 0.1060(2) 0.0958(11) Uani 1 1 d . U . . .
H30A H 0.576735 0.467032 0.061371 0.115 Uiso 1 1 calc R U . . .
H30B H 0.66104 0.465826 0.130243 0.115 Uiso 1 1 calc R U . . .
C32 C 0.6393(3) 0.57406(14) 0.4167(2) 0.0719(11) Uani 0.804(4) 1 d D . P B 1
H32A H 0.676358 0.56801 0.466487 0.086 Uiso 0.804(4) 1 calc R U P B 1
H32B H 0.610066 0.60735 0.415535 0.086 Uiso 0.804(4) 1 calc R U P B 1
C34 C 0.6869(3) 0.51610(12) 0.3414(3) 0.0753(12) Uani 0.804(4) 1 d D . P B 1
H34A H 0.694786 0.510615 0.290557 0.09 Uiso 0.804(4) 1 calc R U P B 1
H34B H 0.734066 0.496772 0.3752 0.09 Uiso 0.804(4) 1 calc R U P B 1
C62 C 1.2040(3) 0.18174(15) 0.4032(3) 0.1036(12) Uani 1 1 d . U . . .
H62A H 1.195823 0.158255 0.361178 0.124 Uiso 1 1 calc R U . . .
H62B H 1.26534 0.177076 0.434312 0.124 Uiso 1 1 calc R U . . .
C61 C 1.1895(2) 0.23433(15) 0.3779(3) 0.1139(14) Uani 1 1 d . U . . .
H61A H 1.227297 0.25708 0.413777 0.137 Uiso 1 1 calc R U . . .
H61B H 1.207223 0.238398 0.330039 0.137 Uiso 1 1 calc R U . . .
C28 C 0.6104(7) 0.57108(18) 0.1373(5) 0.092(2) Uani 0.739(15) 1 d . U P A 1
H28A H 0.590604 0.603485 0.113344 0.11 Uiso 0.739(15) 1 calc R U P A 1
H28B H 0.661402 0.577047 0.179522 0.11 Uiso 0.739(15) 1 calc R U P A 1
C27 C 0.5301(4) 0.54392(17) 0.1621(5) 0.0829(18) Uani 0.774(14) 1 d . U P A 1
H27A H 0.529267 0.552315 0.213666 0.1 Uiso 0.774(14) 1 calc R U P A 1
H27B H 0.471394 0.553796 0.130516 0.1 Uiso 0.774(14) 1 calc R U P A 1
C63 C 1.1342(3) 0.1748(2) 0.4452(3) 0.1424(19) Uani 1 1 d . U . . .
H63A H 1.158167 0.181785 0.497913 0.171 Uiso 1 1 calc R U . . .
H63B H 1.110148 0.140166 0.439838 0.171 Uiso 1 1 calc R U . . .
C64 C 1.0639(3) 0.2112(2) 0.4132(3) 0.148(2) Uani 1 1 d . U . . .
H64A H 1.011941 0.193285 0.382457 0.177 Uiso 1 1 calc R U . . .
H64B H 1.04188 0.228415 0.453136 0.177 Uiso 1 1 calc R U . . .
C31 C 0.5707(4) 0.5339(2) 0.3949(4) 0.1179(19) Uani 0.804(4) 1 d D U P B 1
H31A H 0.56099 0.515988 0.43914 0.141 Uiso 0.804(4) 1 calc R U P B 1
H31B H 0.512209 0.548794 0.369849 0.141 Uiso 0.804(4) 1 calc R U P B 1
H35A H 0.8576(17) 0.5221(9) 0.3034(14) 0.054(7) Uiso 1 1 d . . . . .
H10A H 0.3446(17) 0.2184(9) 0.2617(15) 0.052(7) Uiso 1 1 d . . . . .
H35B H 0.8356(16) 0.5222(9) 0.2147(14) 0.049(6) Uiso 1 1 d . . . . .
H10B H 0.3622(17) 0.2279(10) 0.3452(15) 0.059(7) Uiso 1 1 d . . . . .
H1A H 0.2578(16) 0.3346(9) 0.3156(14) 0.051(7) Uiso 1 1 d . . . . .
H1B H 0.2355(17) 0.3262(10) 0.2289(15) 0.056(7) Uiso 1 1 d . . . . .
C31A C 0.6084(16) 0.5385(7) 0.3024(10) 0.104(5) Uani 0.196(4) 1 d D U P B 2
H31C H 0.547412 0.547668 0.273934 0.125 Uiso 0.196(4) 1 calc R U P B 2
H31D H 0.645235 0.527475 0.26727 0.125 Uiso 0.196(4) 1 calc R U P B 2
C34A C 0.6417(13) 0.5128(6) 0.4188(10) 0.090(4) Uani 0.196(4) 1 d D U P B 2
H34C H 0.681121 0.485123 0.442298 0.108 Uiso 0.196(4) 1 calc R U P B 2
H34D H 0.595714 0.519788 0.44824 0.108 Uiso 0.196(4) 1 calc R U P B 2
C32A C 0.6513(18) 0.5833(6) 0.3429(10) 0.108(6) Uani 0.196(4) 1 d D U P B 2
H32C H 0.605834 0.608318 0.350612 0.13 Uiso 0.196(4) 1 calc R U P B 2
H32D H 0.69575 0.599319 0.317942 0.13 Uiso 0.196(4) 1 calc R U P B 2
C33A C 0.6963(15) 0.5583(7) 0.4128(12) 0.106(5) Uani 0.196(4) 1 d D U P B 2
H33C H 0.759537 0.549127 0.411488 0.127 Uiso 0.196(4) 1 calc R U P B 2
H33D H 0.697215 0.58088 0.455128 0.127 Uiso 0.196(4) 1 calc R U P B 2
C28A C 0.5565(18) 0.5647(6) 0.1035(12) 0.092(4) Uani 0.261(15) 1 d . U P A 2
H28C H 0.577095 0.586412 0.146871 0.11 Uiso 0.261(15) 1 calc R U P A 2
H28D H 0.527322 0.585856 0.061487 0.11 Uiso 0.261(15) 1 calc R U P A 2
C27A C 0.5003(13) 0.5310(9) 0.1171(17) 0.092(4) Uani 0.226(14) 1 d . U P A 2
H27C H 0.461883 0.519153 0.070397 0.11 Uiso 0.226(14) 1 calc R U P A 2
H27D H 0.46012 0.545994 0.146993 0.11 Uiso 0.226(14) 1 calc R U P A 2
H44A H 0.7567(18) 0.4167(10) 0.3071(15) 0.061(8) Uiso 1 1 d . . . . .
H44B H 0.7326(17) 0.4117(10) 0.2198(14) 0.057(7) Uiso 1 1 d . . . . .

loop_
_atom_site_aniso_label
_atom_site_aniso_U_11
_atom_site_aniso_U_22
_atom_site_aniso_U_33
_atom_site_aniso_U_23
_atom_site_aniso_U_13
_atom_site_aniso_U_12
Zn2 0.03486(11) 0.03256(11) 0.03031(11) -0.00150(8) 0.00656(8) -0.00135(8)
Zn1 0.03347(11) 0.03463(11) 0.03303(11) 0.00187(8) 0.00687(8) 0.00201(8)
K2 0.0353(2) 0.0418(2) 0.0390(2) -0.00308(16) 0.00623(16) 0.00032(16)
K3 0.0360(2) 0.0464(2) 0.0354(2) -0.00148(17) 0.00633(16) 0.00035(17)
K1 0.0611(3) 0.0388(2) 0.0383(2) -0.00042(17) 0.0122(2) -0.0057(2)
K4 0.0574(3) 0.0435(2) 0.0405(2) -0.00677(18) 0.0040(2) 0.0065(2)
O1 0.0414(7) 0.0404(7) 0.0283(6) -0.0027(5) 0.0082(5) -0.0018(6)
O2 0.0404(7) 0.0429(7) 0.0264(6) 0.0001(5) 0.0057(5) -0.0016(6)
O6 0.0417(7) 0.0492(8) 0.0223(6) -0.0025(5) 0.0040(5) 0.0040(6)
O5 0.0425(7) 0.0432(7) 0.0230(6) -0.0030(5) 0.0033(5) 0.0027(6)
O4 0.0714(12) 0.0658(11) 0.0659(11) -0.0131(9) 0.0262(9) -0.0183(9)
O8 0.0884(14) 0.0526(10) 0.0802(14) -0.0087(9) 0.0243(11) 0.0007(10)
O3 0.0923(15) 0.0644(10) 0.0922(15) 0.0050(10) 0.0356(11) 0.0047(10)
C44 0.0387(10) 0.0347(9) 0.0450(11) 0.0019(8) 0.0086(9) 0.0001(8)
C1 0.0386(11) 0.0453(11) 0.0473(12) 0.0036(9) 0.0088(9) 0.0032(8)
C41 0.0531(12) 0.0309(9) 0.0365(10) -0.0016(7) 0.0144(9) -0.0027(8)
C45 0.0310(9) 0.0340(9) 0.0466(11) 0.0016(8) 0.0059(8) -0.0043(7)
C23 0.0450(11) 0.0421(10) 0.0274(9) 0.0002(7) 0.0059(8) 0.0019(8)
C40 0.0518(12) 0.0321(9) 0.0356(10) -0.0030(7) 0.0088(8) -0.0043(8)
C57 0.0469(11) 0.0443(10) 0.0247(8) -0.0021(7) 0.0039(8) -0.0016(8)
C2 0.0320(9) 0.0457(11) 0.0480(11) 0.0054(9) 0.0099(8) 0.0101(8)
C53 0.0522(12) 0.0472(11) 0.0244(8) -0.0028(7) 0.0035(8) -0.0043(9)
C16 0.0502(11) 0.0305(9) 0.0376(10) -0.0002(7) 0.0024(8) -0.0015(8)
C19 0.0449(11) 0.0411(10) 0.0276(9) -0.0017(7) 0.0056(8) -0.0007(8)
C50 0.0409(11) 0.0386(10) 0.0471(12) -0.0014(8) 0.0052(9) -0.0064(8)
O7 0.0731(12) 0.1066(17) 0.116(2) -0.0004(13) 0.0279(13) 0.0158(12)
C11 0.0420(10) 0.0280(9) 0.0454(11) 0.0034(7) 0.0093(8) -0.0056(7)
C15 0.0570(13) 0.0340(10) 0.0441(11) -0.0008(8) 0.0087(9) 0.0063(9)
C36 0.0460(11) 0.0269(8) 0.0428(11) -0.0010(7) 0.0109(8) 0.0026(7)
C12 0.0537(12) 0.0357(10) 0.0384(10) 0.0046(8) 0.0108(9) -0.0016(8)
C38 0.0549(12) 0.0349(10) 0.0359(10) 0.0006(7) 0.0113(9) -0.0053(8)
C37 0.0495(11) 0.0330(9) 0.0357(10) -0.0007(7) 0.0049(8) -0.0013(8)
C3 0.0456(12) 0.0557(13) 0.0439(11) 0.0068(9) 0.0109(9) 0.0169(10)
C13 0.0533(12) 0.0383(10) 0.0406(11) 0.0073(8) 0.0039(9) 0.0024(9)
C60 0.0534(13) 0.0624(14) 0.0337(10) 0.0008(9) -0.0040(9) 0.0041(11)
C24 0.0689(15) 0.0472(12) 0.0354(11) -0.0039(9) 0.0086(10) -0.0025(10)
C26 0.0548(13) 0.0528(12) 0.0345(10) 0.0048(9) 0.0134(9) 0.0039(10)
C39 0.0496(12) 0.0379(10) 0.0394(10) -0.0009(8) 0.0111(9) -0.0097(8)
C10 0.0394(11) 0.0394(10) 0.0506(12) 0.0043(9) 0.0100(10) -0.0021(8)
C20 0.0552(13) 0.0490(12) 0.0358(10) -0.0059(8) 0.0126(9) 0.0025(10)
C14 0.0504(12) 0.0406(11) 0.0492(12) 0.0031(9) 0.0074(10) 0.0101(9)
C49 0.0438(12) 0.0414(11) 0.0665(15) -0.0098(10) 0.0076(10) -0.0055(9)
C54 0.0596(13) 0.0602(14) 0.0322(10) -0.0103(9) 0.0158(9) -0.0109(11)
C25 0.0513(13) 0.0622(14) 0.0356(11) 0.0025(9) 0.0043(9) 0.0091(10)
C46 0.0406(11) 0.0415(10) 0.0453(11) 0.0028(8) 0.0029(9) -0.0066(8)
C43 0.0677(15) 0.0475(12) 0.0367(11) -0.0035(9) 0.0082(10) -0.0160(10)
C7 0.0421(11) 0.0445(11) 0.0464(12) 0.0068(9) 0.0055(9) 0.0094(9)
C35 0.0416(11) 0.0359(10) 0.0503(12) -0.0010(8) 0.0122(10) -0.0006(8)
C6 0.0513(13) 0.0451(12) 0.0611(15) 0.0022(10) 0.0024(11) 0.0053(10)
C4 0.0539(14) 0.0597(14) 0.0584(15) 0.0218(11) 0.0185(11) 0.0194(11)
C59 0.0797(17) 0.0500(12) 0.0316(10) -0.0055(9) 0.0122(10) -0.0042(11)
C47 0.0435(12) 0.0454(12) 0.0637(15) 0.0129(10) -0.0009(10) -0.0027(9)
C48 0.0508(13) 0.0328(10) 0.0815(18) 0.0035(11) 0.0031(12) 0.0018(9)
C58 0.0639(15) 0.0689(15) 0.0330(10) -0.0018(10) 0.0116(10) -0.0140(12)
C56 0.0872(19) 0.0572(14) 0.0370(12) 0.0094(10) -0.0029(12) -0.0022(13)
C22 0.0892(18) 0.0496(13) 0.0391(12) 0.0093(9) 0.0201(12) 0.0095(12)
C21 0.0485(12) 0.0674(15) 0.0405(12) -0.0051(10) 0.0006(9) -0.0043(11)
C42 0.0723(16) 0.0596(14) 0.0380(11) 0.0003(10) 0.0159(11) -0.0192(12)
C55 0.0542(13) 0.0703(15) 0.0357(11) -0.0116(10) 0.0032(10) -0.0094(11)
C5 0.0592(14) 0.0409(12) 0.0764(17) 0.0158(11) 0.0151(12) 0.0072(10)
C17 0.0692(16) 0.0636(15) 0.0460(13) 0.0106(11) 0.0015(11) 0.0117(12)
C18 0.0861(19) 0.0595(15) 0.0491(14) -0.0041(11) 0.0150(13) 0.0265(13)
C52 0.0777(19) 0.0511(14) 0.086(2) -0.0250(14) 0.0162(16) -0.0066(13)
C51 0.085(2) 0.0651(17) 0.0729(19) 0.0274(14) 0.0002(16) 0.0002(15)
C9 0.107(2) 0.0502(15) 0.075(2) -0.0052(13) -0.0083(17) 0.0012(15)
C8 0.110(3) 0.085(2) 0.0688(19) 0.0374(16) 0.0361(18) 0.0341(19)
C66 0.0653(18) 0.084(2) 0.076(2) -0.0149(16) 0.0056(15) -0.0073(15)
C67 0.082(2) 0.0652(19) 0.124(3) 0.0002(19) 0.035(2) 0.0050(16)
C65 0.118(3) 0.075(2) 0.085(2) -0.0056(18) 0.027(2) 0.005(2)
C68 0.084(2) 0.0615(19) 0.148(4) 0.002(2) 0.046(2) -0.0039(16)
C29 0.107(3) 0.0903(18) 0.095(2) 0.0164(17) 0.0455(19) 0.0094(18)
C33 0.075(3) 0.056(2) 0.084(3) -0.0114(19) 0.029(2) -0.0133(18)
C30 0.134(3) 0.0702(12) 0.097(3) 0.0106(16) 0.056(2) 0.0263(17)
C32 0.068(2) 0.069(2) 0.083(3) -0.0299(19) 0.026(2) -0.0035(18)
C34 0.063(2) 0.058(2) 0.115(3) -0.022(2) 0.040(2) -0.0033(16)
C62 0.104(2) 0.096(2) 0.115(3) 0.026(2) 0.034(2) 0.0188(18)
C61 0.0642(14) 0.092(2) 0.185(4) 0.033(2) 0.026(2) 0.0005(16)
C28 0.101(5) 0.0642(15) 0.119(5) 0.014(2) 0.044(4) 0.010(2)
C27 0.085(3) 0.0675(15) 0.103(5) 0.002(2) 0.036(3) 0.014(2)
C63 0.118(3) 0.166(4) 0.153(4) 0.060(3) 0.050(3) 0.003(2)
C64 0.097(2) 0.226(5) 0.135(4) 0.061(3) 0.058(3) 0.024(2)
C31 0.119(3) 0.121(3) 0.131(4) -0.026(3) 0.066(3) -0.019(3)
C31A 0.128(10) 0.097(6) 0.076(5) 0.017(4) -0.002(6) -0.027(7)
C34A 0.101(8) 0.069(6) 0.079(3) 0.014(4) -0.029(6) -0.014(6)
C32A 0.125(11) 0.070(5) 0.127(9) 0.019(5) 0.020(7) -0.025(7)
C33A 0.113(9) 0.085(7) 0.105(7) -0.013(5) -0.008(6) -0.034(6)
C28A 0.107(7) 0.071(3) 0.097(8) 0.023(4) 0.022(7) 0.026(4)
C27A 0.078(5) 0.104(6) 0.093(9) 0.014(5) 0.015(6) 0.018(4)

loop_
_atom_type_symbol
_atom_type_description
_atom_type_scat_dispersion_real
_atom_type_scat_dispersion_imag
_atom_type_scat_source
C C 0.0033 0.0016 'International Tables Vol C Tables 4.2.6.8 and 6.1.1.4'
H H 0 0 'International Tables Vol C Tables 4.2.6.8 and 6.1.1.4'
K K 0.2009 0.2494 'International Tables Vol C Tables 4.2.6.8 and 6.1.1.4'
O O 0.0106 0.006 'International Tables Vol C Tables 4.2.6.8 and 6.1.1.4'
Zn Zn 0.2839 1.4301 'International Tables Vol C Tables 4.2.6.8 and 6.1.1.4'

loop_
_exptl_crystal_face_index_h
_exptl_crystal_face_index_k
_exptl_crystal_face_index_l
_exptl_crystal_face_perp_dist
0 -1 -1 0.0893
0 1 1 0.0936
-1 0 1 0.1416
-1 -1 0 0.1387
1 1 0 0.0907
-1 -1 1 0.1294
0 -1 0 0.0782
0 1 0 0.0782
0 -1 1 0.1071
0 1 -1 0.1088
0 0 1 0.1155
0 0 -1 0.1102
1 -1 1 0.1151
1 -1 0 0.0978
-1 1 0 0.131
-1 1 1 0.1412
1 -1 -1 0.1063
1 0 1 0.107
1 0 0 0.0954
-1 0 0 0.1364
1 1 1 0.1054
-1 -1 -1 0.1309
10 27 10 0.0929
10 26 -17 0.1016
-1 35 10 0.09
-13 28 -4 0.113
-8 20 -17 0.1097

loop_
_geom_angle_atom_site_label_1
_geom_angle_atom_site_label_2
_geom_angle_atom_site_label_3
_geom_angle
_geom_angle_site_symmetry_1
_geom_angle_site_symmetry_3
_geom_angle_publ_flag
K3 Zn2 K4 73.698(13) . . ?
O6 Zn2 K3 55.51(4) . . ?
O6 Zn2 K4 52.77(4) . . ?
O6 Zn2 O5 84.29(5) . . ?
O6 Zn2 C44 114.98(7) . . ?
O6 Zn2 C35 115.54(7) . . ?
O5 Zn2 K3 55.05(4) . . ?
O5 Zn2 K4 51.26(4) . . ?
O5 Zn2 C44 114.75(7) . . ?
O5 Zn2 C35 115.40(7) . . ?
C44 Zn2 K3 164.35(6) . . ?
C44 Zn2 K4 90.66(6) . . ?
C35 Zn2 K3 85.64(6) . . ?
C35 Zn2 K4 159.32(6) . . ?
C35 Zn2 C44 110.00(8) . . ?
K2 Zn1 K1 73.859(12) . . ?
O1 Zn1 K2 55.07(4) . . ?
O1 Zn1 K1 52.21(4) . . ?
O1 Zn1 C1 114.43(7) . . ?
O1 Zn1 C10 117.25(7) . . ?
O2 Zn1 K2 56.01(4) . . ?
O2 Zn1 K1 51.81(4) . . ?
O2 Zn1 O1 84.52(5) . . ?
O2 Zn1 C1 115.94(8) . . ?
O2 Zn1 C10 114.62(7) . . ?
C1 Zn1 K2 165.14(6) . . ?
C1 Zn1 K1 91.38(6) . . ?
C10 Zn1 K2 86.12(6) . . ?
C10 Zn1 K1 159.86(6) . . ?
C10 Zn1 C1 108.69(9) . . ?
Zn1 K2 C45 133.93(4) . . ?
Zn1 K2 C12 72.43(4) . . ?
Zn1 K2 C20 78.79(4) . . ?
Zn1 K2 C25 77.26(4) . . ?
Zn1 K2 C48 173.71(4) . . ?
O1 K2 Zn1 39.07(3) . . ?
O1 K2 O2 61.76(4) . . ?
O1 K2 C45 104.91(5) . . ?
O1 K2 C16 83.85(5) . . ?
O1 K2 C11 83.85(5) . . ?
O1 K2 C12 106.09(5) . . ?
O1 K2 C20 45.96(5) . . ?
O1 K2 C25 107.20(5) . . ?
O1 K2 C46 127.23(5) . . ?
O1 K2 C47 149.64(5) . . ?
O1 K2 C48 139.78(6) . . ?
O2 K2 Zn1 38.93(3) . . ?
O2 K2 C45 107.29(5) . . ?
O2 K2 C16 105.07(5) . . ?
O2 K2 C11 82.60(5) . . ?
O2 K2 C12 83.88(5) . . ?
O2 K2 C20 107.70(5) . . ?
O2 K2 C25 45.44(5) . . ?
O2 K2 C46 105.39(5) . . ?
O2 K2 C47 122.85(6) . . ?
O2 K2 C48 147.19(5) . . ?
C45 K2 C12 148.70(5) . . ?
C45 K2 C20 90.72(6) . . ?
C45 K2 C25 97.18(6) . . ?
C45 K2 C48 50.67(5) . . ?
C16 K2 Zn1 71.75(4) . . ?
C16 K2 C45 146.76(5) . . ?
C16 K2 C12 42.91(5) . . ?
C16 K2 C20 72.24(6) . . ?
C16 K2 C25 110.97(6) . . ?
C16 K2 C48 102.33(6) . . ?
C11 K2 Zn1 57.00(4) . . ?
C11 K2 C45 169.00(5) . . ?
C11 K2 C16 25.74(5) . . ?
C11 K2 C12 24.84(5) . . ?
C11 K2 C20 90.78(6) . . ?
C11 K2 C25 86.31(6) . . ?
C11 K2 C47 125.68(6) . . ?
C11 K2 C48 118.34(5) . . ?
C12 K2 C25 69.50(6) . . ?
C20 K2 C12 114.15(6) . . ?
C20 K2 C25 153.14(5) . . ?
C20 K2 C48 97.56(6) . . ?
C46 K2 Zn1 142.78(4) . . ?
C46 K2 C45 25.38(5) . . ?
C46 K2 C16 144.39(6) . . ?
C46 K2 C11 148.30(6) . . ?
C46 K2 C12 124.05(6) . . ?
C46 K2 C20 114.71(6) . . ?
C46 K2 C25 78.91(6) . . ?
C46 K2 C47 25.58(6) . . ?
C46 K2 C48 43.44(6) . . ?
C47 K2 Zn1 160.98(5) . . ?
C47 K2 C45 44.92(5) . . ?
C47 K2 C16 119.13(6) . . ?
C47 K2 C12 104.27(6) . . ?
C47 K2 C20 118.59(6) . . ?
C47 K2 C25 84.03(6) . . ?
C47 K2 C48 24.57(7) . . ?
C48 K2 C12 104.84(6) . . ?
C48 K2 C25 107.32(6) . . ?
Zn2 K3 C41 71.68(4) . . ?
Zn2 K3 C2 134.55(4) . 1_655 ?
Zn2 K3 C3 140.95(5) . 1_655 ?
Zn2 K3 C58 78.22(4) . . ?
Zn2 K3 C5 173.88(4) . 1_655 ?
O6 K3 Zn2 38.90(3) . . ?
O6 K3 C41 105.65(5) . . ?
O6 K3 C2 107.12(5) . 1_655 ?
O6 K3 C36 83.93(5) . . ?
O6 K3 C37 85.65(5) . . ?
O6 K3 C3 103.39(5) . 1_655 ?
O6 K3 C7 129.58(5) . 1_655 ?
O6 K3 C6 151.75(5) . 1_655 ?
O6 K3 C58 45.82(5) . . ?
O6 K3 C5 141.62(6) . 1_655 ?
O5 K3 Zn2 38.93(3) . . ?
O5 K3 O6 61.70(4) . . ?
O5 K3 C41 82.43(5) . . ?
O5 K3 C2 106.29(5) . 1_655 ?
O5 K3 C36 82.67(5) . . ?
O5 K3 C37 105.93(5) . . ?
O5 K3 C3 127.15(5) . 1_655 ?
O5 K3 C7 104.63(5) . 1_655 ?
O5 K3 C6 121.81(6) . 1_655 ?
O5 K3 C58 107.52(5) . . ?
O5 K3 C5 146.36(5) . 1_655 ?
C41 K3 C58 114.25(6) . . ?
C41 K3 C5 104.41(6) . 1_655 ?
C2 K3 C41 146.26(6) 1_655 . ?
C2 K3 C3 24.95(5) 1_655 1_655 ?
C2 K3 C58 94.51(6) 1_655 . ?
C2 K3 C5 51.02(6) 1_655 1_655 ?
C36 K3 Zn2 57.20(4) . . ?
C36 K3 C41 25.12(5) . . ?
C36 K3 C2 168.08(6) . 1_655 ?
C36 K3 C37 25.73(5) . . ?
C36 K3 C3 149.42(6) . 1_655 ?
C36 K3 C7 145.47(6) . 1_655 ?
C36 K3 C6 123.80(6) . 1_655 ?
C36 K3 C58 90.09(6) . . ?
C36 K3 C5 117.36(6) . 1_655 ?
C37 K3 Zn2 73.18(4) . . ?
C37 K3 C41 43.07(5) . . ?
C37 K3 C2 147.63(6) . 1_655 ?
C37 K3 C3 124.11(5) . 1_655 ?
C37 K3 C6 116.67(6) . 1_655 ?
C37 K3 C58 72.89(6) . . ?
C37 K3 C5 100.73(6) . 1_655 ?
C3 K3 C41 146.24(6) 1_655 . ?
C3 K3 C58 75.47(6) 1_655 . ?
C3 K3 C5 42.22(6) 1_655 1_655 ?
C7 K3 Zn2 142.62(4) 1_655 . ?
C7 K3 C41 121.08(6) 1_655 . ?
C7 K3 C2 25.47(6) 1_655 1_655 ?
C7 K3 C37 141.73(6) 1_655 . ?
C7 K3 C3 43.38(6) 1_655 1_655 ?
C7 K3 C6 25.14(6) 1_655 1_655 ?
C7 K3 C58 118.34(6) 1_655 . ?
C7 K3 C5 43.39(6) 1_655 1_655 ?
C6 K3 Zn2 159.44(5) 1_655 . ?
C6 K3 C41 102.57(6) 1_655 . ?
C6 K3 C2 44.81(6) 1_655 1_655 ?
C6 K3 C3 50.46(6) 1_655 1_655 ?
C6 K3 C58 121.27(7) 1_655 . ?
C6 K3 C5 24.75(6) 1_655 1_655 ?
C58 K3 C5 99.60(7) . 1_655 ?
Zn1 K1 C24 74.00(4) . . ?
Zn1 K1 C7 64.98(4) . . ?
Zn1 K1 C6 87.71(4) . . ?
Zn1 K1 C4 89.08(4) . . ?
Zn1 K1 C22 74.13(4) . . ?
O1 K1 Zn1 36.33(3) . . ?
O1 K1 O4 159.87(5) . . ?
O1 K1 O3 111.81(5) . . ?
O1 K1 C2 74.54(5) . . ?
O1 K1 C3 76.22(5) . . ?
O1 K1 C24 103.53(5) . . ?
O1 K1 C7 95.41(5) . . ?
O1 K1 C6 115.90(5) . . ?
O1 K1 C4 96.41(6) . . ?
O1 K1 C22 43.24(5) . . ?
O2 K1 Zn1 36.24(3) . . ?
O2 K1 O1 60.67(4) . . ?
O2 K1 O4 108.45(5) . . ?
O2 K1 O3 164.85(5) . . ?
O2 K1 C2 74.74(5) . . ?
O2 K1 C3 96.40(5) . . ?
O2 K1 C24 42.87(5) . . ?
O2 K1 C7 74.95(5) . . ?
O2 K1 C6 94.31(5) . . ?
O2 K1 C4 116.40(5) . . ?
O2 K1 C22 103.88(5) . . ?
O4 K1 Zn1 141.87(4) . . ?
O4 K1 O3 74.23(6) . . ?
O4 K1 C2 120.86(5) . . ?
O4 K1 C3 123.33(6) . . ?
O4 K1 C24 67.93(5) . . ?
O4 K1 C7 97.78(5) . . ?
O4 K1 C6 80.29(6) . . ?
O4 K1 C4 103.71(6) . . ?
O4 K1 C22 143.62(6) . . ?
O3 K1 Zn1 143.85(5) . . ?
O3 K1 C2 117.29(6) . . ?
O3 K1 C3 94.15(6) . . ?
O3 K1 C24 142.15(6) . . ?
O3 K1 C7 119.88(6) . . ?
O3 K1 C6 100.84(6) . . ?
O3 K1 C4 76.38(6) . . ?
O3 K1 C22 70.26(6) . . ?
C2 K1 Zn1 51.18(4) . . ?
C2 K1 C3 23.95(5) . . ?
C2 K1 C24 84.36(6) . . ?
C2 K1 C7 23.80(5) . . ?
C2 K1 C6 41.37(5) . . ?
C2 K1 C4 41.68(5) . . ?
C2 K1 C22 83.29(6) . . ?
C3 K1 Zn1 66.26(4) . . ?
C3 K1 C24 107.31(6) . . ?
C3 K1 C7 40.78(5) . . ?
C3 K1 C6 46.97(6) . . ?
C3 K1 C4 23.01(6) . . ?
C3 K1 C22 67.74(6) . . ?
C24 K1 C6 74.40(6) . . ?
C7 K1 C24 67.94(6) . . ?
C7 K1 C6 22.79(5) . . ?
C7 K1 C4 47.12(5) . . ?
C7 K1 C22 106.42(6) . . ?
C4 K1 C24 113.37(6) . . ?
C4 K1 C6 40.25(6) . . ?
C22 K1 C24 146.67(5) . . ?
C22 K1 C6 113.73(6) . . ?
C22 K1 C4 75.55(6) . . ?
Zn2 K4 K3 50.931(10) . . ?
Zn2 K4 C56 74.09(4) . . ?
O6 K4 Zn2 36.45(3) . . ?
O6 K4 K3 41.73(3) . . ?
O6 K4 O8 111.60(5) . . ?
O6 K4 C45 75.95(4) . . ?
O6 K4 C50 77.49(5) . . ?
O6 K4 O7 164.93(6) . . ?
O6 K4 C49 98.61(5) . . ?
O6 K4 C56 104.51(5) . . ?
O5 K4 Zn2 36.43(3) . . ?
O5 K4 K3 41.26(3) . . ?
O5 K4 O6 60.75(4) . . ?
O5 K4 O8 161.35(6) . . ?
O5 K4 C45 74.81(4) . . ?
O5 K4 C50 96.76(5) . . ?
O5 K4 O7 110.92(6) . . ?
O5 K4 C49 117.24(5) . . ?
O5 K4 C56 43.87(5) . . ?
O8 K4 Zn2 145.06(5) . . ?
O8 K4 K3 121.05(5) . . ?
O8 K4 C45 121.44(6) . . ?
O8 K4 C50 97.91(6) . . ?
O8 K4 O7 72.11(7) . . ?
O8 K4 C49 79.82(6) . . ?
O8 K4 C56 140.77(6) . . ?
C45 K4 Zn2 51.82(3) . . ?
C45 K4 K3 102.73(3) . . ?
C45 K4 C49 42.50(5) . . ?
C45 K4 C56 81.36(6) . . ?
C50 K4 Zn2 66.82(4) . . ?
C50 K4 K3 114.80(4) . . ?
C50 K4 C45 24.34(5) . . ?
C50 K4 C49 23.90(5) . . ?
C50 K4 C56 104.51(6) . . ?
O7 K4 Zn2 142.72(5) . . ?
O7 K4 K3 123.43(5) . . ?
O7 K4 C45 115.29(6) . . ?
O7 K4 C50 117.01(6) . . ?
O7 K4 C49 96.43(7) . . ?
O7 K4 C56 69.10(7) . . ?
C49 K4 Zn2 90.49(4) . . ?
C49 K4 K3 138.29(4) . . ?
C49 K4 C56 109.90(7) . . ?
C56 K4 K3 77.60(4) . . ?
Zn1 O1 K2 85.86(5) . . ?
Zn1 O1 K1 91.46(5) . . ?
K2 O1 K1 96.55(4) . . ?
C19 O1 Zn1 130.96(12) . . ?
C19 O1 K2 118.78(11) . . ?
C19 O1 K1 123.19(11) . . ?
Zn1 O2 K2 85.07(5) . . ?
Zn1 O2 K1 91.95(5) . . ?
K2 O2 K1 96.11(4) . . ?
C23 O2 Zn1 129.63(12) . . ?
C23 O2 K2 119.25(11) . . ?
C23 O2 K1 124.37(11) . . ?
Zn2 O6 K3 85.60(4) . . ?
Zn2 O6 K4 90.78(5) . . ?
K3 O6 K4 95.46(4) . . ?
C57 O6 Zn2 130.34(12) . . ?
C57 O6 K3 118.94(11) . . ?
C57 O6 K4 124.95(11) . . ?
Zn2 O5 K3 86.02(5) . . ?
Zn2 O5 K4 92.31(5) . . ?
K3 O5 K4 97.13(4) . . ?
C53 O5 Zn2 127.98(12) . . ?
C53 O5 K3 120.81(12) . . ?
C53 O5 K4 123.03(12) . . ?
C34 O4 K1 122.62(17) . . ?
C31 O4 K1 130.0(2) . . ?
C31 O4 C34 107.1(3) . . ?
C31A O4 K1 109.2(7) . . ?
C31A O4 C34A 109.9(9) . . ?
C34A O4 K1 140.9(6) . . ?
C65 O8 K4 128.93(18) . . ?
C68 O8 K4 126.0(2) . . ?
C68 O8 C65 105.0(3) . . ?
C30 O3 K1 128.44(18) . . ?
C30 O3 C27 108.0(3) . . ?
C27 O3 K1 120.6(3) . . ?
C27A O3 K1 134.1(8) . . ?
C27A O3 C30 94.8(10) . . ?
Zn2 C44 H44A 105.4(16) . . ?
Zn2 C44 H44B 105.5(14) . . ?
C45 C44 Zn2 110.84(13) . . ?
C45 C44 H44A 113.3(16) . . ?
C45 C44 H44B 112.1(14) . . ?
H44A C44 H44B 109(2) . . ?
Zn1 C1 H1A 104.7(15) . . ?
Zn1 C1 H1B 108.2(15) . . ?
C2 C1 Zn1 110.08(14) . . ?
C2 C1 H1A 109.7(15) . . ?
C2 C1 H1B 112.2(15) . . ?
H1A C1 H1B 112(2) . . ?
K3 C41 H41 113.3 . . ?
C40 C41 K3 88.09(12) . . ?
C40 C41 H41 118.6 . . ?
C40 C41 C36 122.86(18) . . ?
C36 C41 K3 69.81(10) . . ?
C36 C41 H41 118.6 . . ?
K2 C45 K4 136.16(6) . . ?
C44 C45 K2 117.25(12) . . ?
C44 C45 K4 106.59(12) . . ?
C50 C45 K2 82.17(11) . . ?
C50 C45 K4 74.81(11) . . ?
C50 C45 C44 121.71(19) . . ?
C50 C45 C46 116.11(18) . . ?
C46 C45 K2 71.57(11) . . ?
C46 C45 K4 85.74(12) . . ?
C46 C45 C44 122.14(19) . . ?
O2 C23 C24 109.18(16) . . ?
O2 C23 C26 111.51(16) . . ?
O2 C23 C25 109.53(16) . . ?
C24 C23 C26 109.48(18) . . ?
C24 C23 C25 108.33(18) . . ?
C26 C23 C25 108.75(17) . . ?
C41 C40 C39 118.96(19) . . ?
C41 C40 C43 120.15(18) . . ?
C39 C40 C43 120.89(19) . . ?
O6 C57 C60 111.86(17) . . ?
O6 C57 C59 109.42(16) . . ?
O6 C57 C58 108.98(16) . . ?
C60 C57 C59 109.21(18) . . ?
C60 C57 C58 108.99(19) . . ?
C59 C57 C58 108.30(18) . . ?
K3 C2 K1 135.56(7) 1_455 . ?
C1 C2 K3 116.83(13) . 1_455 ?
C1 C2 K1 107.34(12) . . ?
C3 C2 K3 80.75(11) . 1_455 ?
C3 C2 K1 79.51(12) . . ?
C3 C2 C1 122.9(2) . . ?
C7 C2 K3 73.73(11) . 1_455 ?
C7 C2 K1 79.78(12) . . ?
C7 C2 C1 121.3(2) . . ?
C7 C2 C3 115.7(2) . . ?
O5 C53 C54 111.30(17) . . ?
O5 C53 C56 109.19(17) . . ?
O5 C53 C55 109.44(17) . . ?
C54 C53 C56 109.10(19) . . ?
C54 C53 C55 109.29(18) . . ?
C55 C53 C56 108.48(19) . . ?
K2 C16 H16 108.7 . . ?
C11 C16 K2 75.56(11) . . ?
C11 C16 H16 118.6 . . ?
C15 C16 K2 86.74(13) . . ?
C15 C16 H16 118.6 . . ?
C15 C16 C11 122.81(19) . . ?
O1 C19 K2 40.82(8) . . ?
O1 C19 C20 109.51(16) . . ?
O1 C19 C22 109.60(17) . . ?
O1 C19 C21 111.33(17) . . ?
C20 C19 K2 68.99(11) . . ?
C22 C19 K2 127.57(15) . . ?
C22 C19 C20 107.79(18) . . ?
C21 C19 K2 121.11(13) . . ?
C21 C19 C20 109.01(18) . . ?
C21 C19 C22 109.53(19) . . ?
K2 C50 H50 117.3 . . ?
K4 C50 K2 134.73(7) . . ?
K4 C50 H50 107.6 . . ?
C45 C50 K2 73.42(11) . . ?
C45 C50 K4 80.85(11) . . ?
C45 C50 H50 118.7 . . ?
C49 C50 K2 81.11(13) . . ?
C49 C50 K4 82.43(13) . . ?
C49 C50 C45 122.7(2) . . ?
C49 C50 H50 118.7 . . ?
C61 O7 K4 122.3(2) . . ?
C64 O7 K4 132.4(2) . . ?
C64 O7 C61 104.9(3) . . ?
C16 C11 K2 78.70(11) . . ?
C16 C11 C12 116.19(19) . . ?
C16 C11 C10 121.49(19) . . ?
C12 C11 K2 85.88(12) . . ?
C12 C11 C10 122.2(2) . . ?
C10 C11 K2 101.60(12) . . ?
C16 C15 K2 69.26(11) . . ?
C16 C15 C14 119.0(2) . . ?
C16 C15 C18 120.2(2) . . ?
C14 C15 K2 86.00(13) . . ?
C14 C15 C18 120.8(2) . . ?
C18 C15 K2 113.52(15) . . ?
C41 C36 K3 85.06(12) . . ?
C41 C36 C35 122.08(19) . . ?
C37 C36 K3 79.50(11) . . ?
C37 C36 C41 115.87(18) . . ?
C37 C36 C35 121.97(19) . . ?
C35 C36 K3 101.89(12) . . ?
K2 C12 H12 113.5 . . ?
C11 C12 K2 69.28(11) . . ?
C11 C12 H12 118.8 . . ?
C13 C12 K2 88.21(13) . . ?
C13 C12 C11 122.3(2) . . ?
C13 C12 H12 118.8 . . ?
C37 C38 K3 68.79(11) . . ?
C37 C38 C39 119.29(19) . . ?
C37 C38 C42 120.14(19) . . ?
C39 C38 K3 84.90(12) . . ?
C39 C38 C42 120.6(2) . . ?
C42 C38 K3 115.84(14) . . ?
K3 C37 H37 109 . . ?
C36 C37 K3 74.77(11) . . ?
C36 C37 H37 118.7 . . ?
C38 C37 K3 87.16(13) . . ?
C38 C37 C36 122.55(19) . . ?
C38 C37 H37 118.7 . . ?
K3 C3 K1 130.85(8) 1_455 . ?
K3 C3 H3 115.9 1_455 . ?
K1 C3 H3 112.6 . . ?
C2 C3 K3 74.31(11) . 1_455 ?
C2 C3 K1 76.54(12) . . ?
C2 C3 H3 118.6 . . ?
C4 C3 K3 81.46(13) . 1_455 ?
C4 C3 K1 82.21(14) . . ?
C4 C3 C2 122.8(2) . . ?
C4 C3 H3 118.6 . . ?
C12 C13 C17 120.1(2) . . ?
C14 C13 C12 119.20(19) . . ?
C14 C13 C17 120.7(2) . . ?
C57 C60 H60A 109.5 . . ?
C57 C60 H60B 109.5 . . ?
C57 C60 H60C 109.5 . . ?
H60A C60 H60B 109.5 . . ?
H60A C60 H60C 109.5 . . ?
H60B C60 H60C 109.5 . . ?
C23 C24 H24B 109.5 . . ?
C23 C24 H24A 109.5 . . ?
C23 C24 H24C 109.5 . . ?
H24B C24 H24A 109.5 . . ?
H24B C24 H24C 109.5 . . ?
H24A C24 H24C 109.5 . . ?
C23 C26 H26A 109.5 . . ?
C23 C26 H26B 109.5 . . ?
C23 C26 H26C 109.5 . . ?
H26A C26 H26B 109.5 . . ?
H26A C26 H26C 109.5 . . ?
H26B C26 H26C 109.5 . . ?
C40 C39 C38 120.40(19) . . ?
C40 C39 H39 119.8 . . ?
C38 C39 H39 119.8 . . ?
Zn1 C10 H10A 104.9(16) . . ?
Zn1 C10 H10B 104.8(15) . . ?
C11 C10 Zn1 115.26(14) . . ?
C11 C10 H10A 109.7(16) . . ?
C11 C10 H10B 113.1(15) . . ?
H10A C10 H10B 109(2) . . ?
C19 C20 H20C 109.5 . . ?
C19 C20 H20B 109.5 . . ?
C19 C20 H20A 109.5 . . ?
H20C C20 H20B 109.5 . . ?
H20C C20 H20A 109.5 . . ?
H20B C20 H20A 109.5 . . ?
C15 C14 H14 119.8 . . ?
C13 C14 C15 120.4(2) . . ?
C13 C14 H14 119.8 . . ?
K4 C49 K2 128.00(7) . . ?
C50 C49 K2 75.39(13) . . ?
C50 C49 K4 73.67(12) . . ?
C50 C49 C48 118.8(2) . . ?
C50 C49 C52 119.6(2) . . ?
C48 C49 K2 73.68(14) . . ?
C48 C49 K4 86.15(14) . . ?
C48 C49 C52 121.6(2) . . ?
C52 C49 K2 121.59(16) . . ?
C52 C49 K4 109.91(16) . . ?
C53 C54 H54A 109.5 . . ?
C53 C54 H54B 109.5 . . ?
C53 C54 H54C 109.5 . . ?
H54A C54 H54B 109.5 . . ?
H54A C54 H54C 109.5 . . ?
H54B C54 H54C 109.5 . . ?
C23 C25 H25A 109.5 . . ?
C23 C25 H25C 109.5 . . ?
C23 C25 H25B 109.5 . . ?
H25A C25 H25C 109.5 . . ?
H25A C25 H25B 109.5 . . ?
H25C C25 H25B 109.5 . . ?
K2 C46 H46 108.7 . . ?
C45 C46 K2 83.05(11) . . ?
C45 C46 H46 118.6 . . ?
C47 C46 K2 79.22(13) . . ?
C47 C46 C45 122.7(2) . . ?
C47 C46 H46 118.6 . . ?
C40 C43 H43A 109.5 . . ?
C40 C43 H43B 109.5 . . ?
C40 C43 H43C 109.5 . . ?
H43A C43 H43B 109.5 . . ?
H43A C43 H43C 109.5 . . ?
H43B C43 H43C 109.5 . . ?
K3 C7 K1 137.58(7) 1_455 . ?
K3 C7 H7 110.4 1_455 . ?
K1 C7 H7 111.8 . . ?
C2 C7 K3 80.80(12) . 1_455 ?
C2 C7 K1 76.42(12) . . ?
C2 C7 H7 118.4 . . ?
C6 C7 K3 80.06(13) . 1_455 ?
C6 C7 K1 83.14(14) . . ?
C6 C7 C2 123.1(2) . . ?
C6 C7 H7 118.4 . . ?
Zn2 C35 H35A 102.0(15) . . ?
Zn2 C35 H35B 103.5(14) . . ?
C36 C35 Zn2 115.17(14) . . ?
C36 C35 H35A 111.8(15) . . ?
C36 C35 H35B 111.6(14) . . ?
H35A C35 H35B 112(2) . . ?
K3 C6 K1 130.40(8) 1_455 . ?
C7 C6 K3 74.81(13) . 1_455 ?
C7 C6 K1 74.07(13) . . ?
C7 C6 C5 118.8(2) . . ?
C7 C6 C9 119.3(2) . . ?
C5 C6 K3 82.92(15) . 1_455 ?
C5 C6 K1 79.46(15) . . ?
C5 C6 C9 121.9(2) . . ?
C9 C6 K3 110.12(19) . 1_455 ?
C9 C6 K1 118.61(18) . . ?
K3 C4 K1 124.83(7) 1_455 . ?
C3 C4 K3 74.69(13) . 1_455 ?
C3 C4 K1 74.79(13) . . ?
C3 C4 C5 119.1(2) . . ?
C3 C4 C8 120.3(3) . . ?
C5 C4 K3 75.82(14) . 1_455 ?
C5 C4 K1 80.58(14) . . ?
C5 C4 C8 120.6(3) . . ?
C8 C4 K3 120.51(18) . 1_455 ?
C8 C4 K1 114.48(17) . . ?
C57 C59 H59A 109.5 . . ?
C57 C59 H59B 109.5 . . ?
C57 C59 H59C 109.5 . . ?
H59A C59 H59B 109.5 . . ?
H59A C59 H59C 109.5 . . ?
H59B C59 H59C 109.5 . . ?
C46 C47 K2 75.20(12) . . ?
C46 C47 C51 119.0(2) . . ?
C48 C47 K2 84.31(14) . . ?
C48 C47 C46 118.7(2) . . ?
C48 C47 C51 122.3(2) . . ?
C51 C47 K2 107.60(17) . . ?
K2 C48 H48 117.3 . . ?
C49 C48 K2 82.63(14) . . ?
C49 C48 H48 119.5 . . ?
C47 C48 K2 71.12(14) . . ?
C47 C48 C49 121.0(2) . . ?
C47 C48 H48 119.5 . . ?
C57 C58 H58A 109.5 . . ?
C57 C58 H58C 109.5 . . ?
C57 C58 H58B 109.5 . . ?
H58A C58 H58C 109.5 . . ?
H58A C58 H58B 109.5 . . ?
H58C C58 H58B 109.5 . . ?
C53 C56 H56C 109.5 . . ?
C53 C56 H56B 109.5 . . ?
C53 C56 H56A 109.5 . . ?
H56C C56 H56B 109.5 . . ?
H56C C56 H56A 109.5 . . ?
H56B C56 H56A 109.5 . . ?
C19 C22 H22C 109.5 . . ?
C19 C22 H22B 109.5 . . ?
C19 C22 H22A 109.5 . . ?
H22C C22 H22B 109.5 . . ?
H22C C22 H22A 109.5 . . ?
H22B C22 H22A 109.5 . . ?
C19 C21 H21A 109.5 . . ?
C19 C21 H21B 109.5 . . ?
C19 C21 H21C 109.5 . . ?
H21A C21 H21B 109.5 . . ?
H21A C21 H21C 109.5 . . ?
H21B C21 H21C 109.5 . . ?
C38 C42 H42A 109.5 . . ?
C38 C42 H42B 109.5 . . ?
C38 C42 H42C 109.5 . . ?
H42A C42 H42B 109.5 . . ?
H42A C42 H42C 109.5 . . ?
H42B C42 H42C 109.5 . . ?
K3 C55 H55A 66.6 . . ?
K3 C55 H55B 165.9 . . ?
K3 C55 H55C 61.7 . . ?
C53 C55 K3 84.38(11) . . ?
C53 C55 H55A 109.5 . . ?
C53 C55 H55B 109.5 . . ?
C53 C55 H55C 109.5 . . ?
H55A C55 H55B 109.5 . . ?
H55A C55 H55C 109.5 . . ?
H55B C55 H55C 109.5 . . ?
K3 C5 H5 118.3 1_455 . ?
C6 C5 K3 72.33(14) . 1_455 ?
C6 C5 H5 119.8 . . ?
C4 C5 K3 80.36(15) . 1_455 ?
C4 C5 C6 120.4(2) . . ?
C4 C5 H5 119.8 . . ?
C13 C17 H17A 109.5 . . ?
C13 C17 H17B 109.5 . . ?
C13 C17 H17C 109.5 . . ?
H17A C17 H17B 109.5 . . ?
H17A C17 H17C 109.5 . . ?
H17B C17 H17C 109.5 . . ?
C15 C18 H18A 109.5 . . ?
C15 C18 H18B 109.5 . . ?
C15 C18 H18C 109.5 . . ?
H18A C18 H18B 109.5 . . ?
H18A C18 H18C 109.5 . . ?
H18B C18 H18C 109.5 . . ?
C49 C52 H52A 109.5 . . ?
C49 C52 H52B 109.5 . . ?
C49 C52 H52C 109.5 . . ?
H52A C52 H52B 109.5 . . ?
H52A C52 H52C 109.5 . . ?
H52B C52 H52C 109.5 . . ?
C47 C51 H51A 109.5 . . ?
C47 C51 H51B 109.5 . . ?
C47 C51 H51C 109.5 . . ?
H51A C51 H51B 109.5 . . ?
H51A C51 H51C 109.5 . . ?
H51B C51 H51C 109.5 . . ?
C6 C9 H9A 109.5 . . ?
C6 C9 H9B 109.5 . . ?
C6 C9 H9C 109.5 . . ?
H9A C9 H9B 109.5 . . ?
H9A C9 H9C 109.5 . . ?
H9B C9 H9C 109.5 . . ?
C4 C8 H8A 109.5 . . ?
C4 C8 H8B 109.5 . . ?
C4 C8 H8C 109.5 . . ?
H8A C8 H8B 109.5 . . ?
H8A C8 H8C 109.5 . . ?
H8B C8 H8C 109.5 . . ?
H66A C66 H66B 109 . . ?
C67 C66 H66A 110.9 . . ?
C67 C66 H66B 110.9 . . ?
C67 C66 C65 104.1(3) . . ?
C65 C66 H66A 110.9 . . ?
C65 C66 H66B 110.9 . . ?
C66 C67 H67A 110.8 . . ?
C66 C67 H67B 110.8 . . ?
C66 C67 C68 104.7(3) . . ?
H67A C67 H67B 108.9 . . ?
C68 C67 H67A 110.8 . . ?
C68 C67 H67B 110.8 . . ?
O8 C65 C66 106.7(3) . . ?
O8 C65 H65A 110.4 . . ?
O8 C65 H65B 110.4 . . ?
C66 C65 H65A 110.4 . . ?
C66 C65 H65B 110.4 . . ?
H65A C65 H65B 108.6 . . ?
O8 C68 C67 107.2(3) . . ?
O8 C68 H68A 110.3 . . ?
O8 C68 H68B 110.3 . . ?
C67 C68 H68A 110.3 . . ?
C67 C68 H68B 110.3 . . ?
H68A C68 H68B 108.5 . . ?
H29A C29 H29B 108.7 . . ?
H29C C29 H29D 110 . . ?
C30 C29 H29A 110.5 . . ?
C30 C29 H29B 110.5 . . ?
C30 C29 H29C 112.4 . . ?
C30 C29 H29D 112.4 . . ?
C30 C29 C28A 96.6(8) . . ?
C28 C29 H29A 110.5 . . ?
C28 C29 H29B 110.5 . . ?
C28 C29 C30 106.2(3) . . ?
C28A C29 H29C 112.4 . . ?
C28A C29 H29D 112.4 . . ?
H33A C33 H33B 109.3 . . ?
C32 C33 H33A 111.5 . . ?
C32 C33 H33B 111.5 . . ?
C34 C33 H33A 111.5 . . ?
C34 C33 H33B 111.5 . . ?
C34 C33 C32 101.2(3) . . ?
O3 C30 C29 109.4(3) . . ?
O3 C30 H30A 109.8 . . ?
O3 C30 H30B 109.8 . . ?
C29 C30 H30A 109.8 . . ?
C29 C30 H30B 109.8 . . ?
H30A C30 H30B 108.2 . . ?
C33 C32 H32A 111.2 . . ?
C33 C32 H32B 111.2 . . ?
H32A C32 H32B 109.1 . . ?
C31 C32 C33 103.1(3) . . ?
C31 C32 H32A 111.2 . . ?
C31 C32 H32B 111.2 . . ?
O4 C34 C33 108.0(3) . . ?
O4 C34 H34A 110.1 . . ?
O4 C34 H34B 110.1 . . ?
C33 C34 H34A 110.1 . . ?
C33 C34 H34B 110.1 . . ?
H34A C34 H34B 108.4 . . ?
H62A C62 H62B 109.2 . . ?
C61 C62 H62A 111.3 . . ?
C61 C62 H62B 111.3 . . ?
C63 C62 H62A 111.3 . . ?
C63 C62 H62B 111.3 . . ?
C63 C62 C61 102.6(4) . . ?
O7 C61 C62 109.0(3) . . ?
O7 C61 H61A 109.9 . . ?
O7 C61 H61B 109.9 . . ?
C62 C61 H61A 109.9 . . ?
C62 C61 H61B 109.9 . . ?
H61A C61 H61B 108.3 . . ?
C29 C28 H28A 111.1 . . ?
C29 C28 H28B 111.1 . . ?
C29 C28 C27 103.1(5) . . ?
H28A C28 H28B 109.1 . . ?
C27 C28 H28A 111.1 . . ?
C27 C28 H28B 111.1 . . ?
O3 C27 C28 105.3(3) . . ?
O3 C27 H27A 110.7 . . ?
O3 C27 H27B 110.7 . . ?
C28 C27 H27A 110.7 . . ?
C28 C27 H27B 110.7 . . ?
H27A C27 H27B 108.8 . . ?
C62 C63 H63A 111 . . ?
C62 C63 H63B 111 . . ?
C62 C63 C64 104.0(4) . . ?
H63A C63 H63B 109 . . ?
C64 C63 H63A 111 . . ?
C64 C63 H63B 111 . . ?
O7 C64 C63 111.3(4) . . ?
O7 C64 H64A 109.4 . . ?
O7 C64 H64B 109.4 . . ?
C63 C64 H64A 109.4 . . ?
C63 C64 H64B 109.4 . . ?
H64A C64 H64B 108 . . ?
O4 C31 C32 109.7(3) . . ?
O4 C31 H31A 109.7 . . ?
O4 C31 H31B 109.7 . . ?
C32 C31 H31A 109.7 . . ?
C32 C31 H31B 109.7 . . ?
H31A C31 H31B 108.2 . . ?
O4 C31A H31C 109.2 . . ?
O4 C31A H31D 109.2 . . ?
O4 C31A C32A 112.0(14) . . ?
H31C C31A H31D 107.9 . . ?
C32A C31A H31C 109.2 . . ?
C32A C31A H31D 109.2 . . ?
O4 C34A H34C 110.6 . . ?
O4 C34A H34D 110.6 . . ?
O4 C34A C33A 105.7(13) . . ?
H34C C34A H34D 108.7 . . ?
C33A C34A H34C 110.6 . . ?
C33A C34A H34D 110.6 . . ?
C31A C32A H32C 112 . . ?
C31A C32A H32D 112 . . ?
C31A C32A C33A 98.8(14) . . ?
H32C C32A H32D 109.7 . . ?
C33A C32A H32C 112 . . ?
C33A C32A H32D 112 . . ?
C34A C33A C32A 105.9(13) . . ?
C34A C33A H33C 110.6 . . ?
C34A C33A H33D 110.6 . . ?
C32A C33A H33C 110.6 . . ?
C32A C33A H33D 110.6 . . ?
H33C C33A H33D 108.7 . . ?
C29 C28A H28C 110.6 . . ?
C29 C28A H28D 110.6 . . ?
H28C C28A H28D 108.7 . . ?
C27A C28A C29 105.8(14) . . ?
C27A C28A H28C 110.6 . . ?
C27A C28A H28D 110.6 . . ?
O3 C27A H27C 109.5 . . ?
O3 C27A H27D 109.5 . . ?
C28A C27A O3 110.7(16) . . ?
C28A C27A H27C 109.5 . . ?
C28A C27A H27D 109.5 . . ?
H27C C27A H27D 108.1 . . ?

loop_
_geom_bond_atom_site_label_1
_geom_bond_atom_site_label_2
_geom_bond_distance
_geom_bond_site_symmetry_2
_geom_bond_publ_flag
Zn2 K3 3.2198(5) . ?
Zn2 K4 3.4125(5) . ?
Zn2 O6 2.0277(13) . ?
Zn2 O5 2.0281(13) . ?
Zn2 C44 2.112(2) . ?
Zn2 C35 2.108(2) . ?
Zn1 K2 3.2094(5) . ?
Zn1 K1 3.4216(5) . ?
Zn1 O1 2.0279(13) . ?
Zn1 O2 2.0240(13) . ?
Zn1 C1 2.104(2) . ?
Zn1 C10 2.102(2) . ?
K2 O1 2.6381(14) . ?
K2 O2 2.6708(14) . ?
K2 C45 3.2619(19) . ?
K2 C16 3.175(2) . ?
K2 C11 3.1353(19) . ?
K2 C12 3.343(2) . ?
K2 C20 3.313(2) . ?
K2 C25 3.348(2) . ?
K2 C46 3.117(2) . ?
K2 C47 3.168(2) . ?
K2 C48 3.331(2) . ?
K3 O6 2.6616(14) . ?
K3 O5 2.6455(14) . ?
K3 C41 3.3134(19) . ?
K3 C2 3.2230(19) 1_655 ?
K3 C36 3.1214(19) . ?
K3 C37 3.181(2) . ?
K3 C3 3.304(2) 1_655 ?
K3 C7 3.134(2) 1_655 ?
K3 C6 3.199(2) 1_655 ?
K3 C58 3.319(2) . ?
K3 C5 3.332(3) 1_655 ?
K1 O1 2.7047(14) . ?
K1 O2 2.6907(14) . ?
K1 O4 2.8909(18) . ?
K1 O3 2.963(2) . ?
K1 C2 3.382(2) . ?
K1 C3 3.420(2) . ?
K1 C24 3.515(2) . ?
K1 C7 3.424(2) . ?
K1 C6 3.536(3) . ?
K1 C4 3.511(2) . ?
K1 C22 3.502(3) . ?
K4 O6 2.7173(14) . ?
K4 O5 2.6640(14) . ?
K4 O8 2.8331(19) . ?
K4 C45 3.3677(19) . ?
K4 C50 3.292(2) . ?
K4 O7 2.962(3) . ?
K4 C49 3.400(2) . ?
K4 C56 3.452(3) . ?
O1 C19 1.407(2) . ?
O2 C23 1.406(2) . ?
O6 C57 1.405(2) . ?
O5 C53 1.404(2) . ?
O4 C34 1.400(4) . ?
O4 C31 1.392(5) . ?
O4 C31A 1.349(18) . ?
O4 C34A 1.374(16) . ?
O8 C65 1.418(4) . ?
O8 C68 1.407(4) . ?
O3 C30 1.423(4) . ?
O3 C27 1.451(5) . ?
O3 C27A 1.386(17) . ?
C44 C45 1.458(3) . ?
C44 H44A 0.94(3) . ?
C44 H44B 1.02(3) . ?
C1 C2 1.453(3) . ?
C1 H1A 0.96(3) . ?
C1 H1B 0.97(3) . ?
C41 H41 0.95 . ?
C41 C40 1.389(3) . ?
C41 C36 1.412(3) . ?
C45 C50 1.406(3) . ?
C45 C46 1.408(3) . ?
C23 C24 1.530(3) . ?
C23 C26 1.537(3) . ?
C23 C25 1.540(3) . ?
C40 C39 1.393(3) . ?
C40 C43 1.518(3) . ?
C57 C60 1.527(3) . ?
C57 C59 1.529(3) . ?
C57 C58 1.549(3) . ?
C2 C3 1.412(3) . ?
C2 C7 1.404(3) . ?
C53 C54 1.526(3) . ?
C53 C56 1.537(3) . ?
C53 C55 1.535(3) . ?
C16 H16 0.95 . ?
C16 C11 1.406(3) . ?
C16 C15 1.381(3) . ?
C19 C20 1.537(3) . ?
C19 C22 1.533(3) . ?
C19 C21 1.531(3) . ?
C50 H50 0.95 . ?
C50 C49 1.390(3) . ?
O7 C61 1.410(4) . ?
O7 C64 1.392(5) . ?
C11 C12 1.408(3) . ?
C11 C10 1.460(3) . ?
C15 C14 1.401(3) . ?
C15 C18 1.517(3) . ?
C36 C37 1.404(3) . ?
C36 C35 1.466(3) . ?
C12 H12 0.95 . ?
C12 C13 1.392(3) . ?
C38 C37 1.391(3) . ?
C38 C39 1.395(3) . ?
C38 C42 1.508(3) . ?
C37 H37 0.95 . ?
C3 H3 0.95 . ?
C3 C4 1.385(4) . ?
C13 C14 1.391(3) . ?
C13 C17 1.515(3) . ?
C60 H60A 0.98 . ?
C60 H60B 0.98 . ?
C60 H60C 0.98 . ?
C24 H24B 0.98 . ?
C24 H24A 0.98 . ?
C24 H24C 0.98 . ?
C26 H26A 0.98 . ?
C26 H26B 0.98 . ?
C26 H26C 0.98 . ?
C39 H39 0.95 . ?
C10 H10A 0.93(3) . ?
C10 H10B 0.98(3) . ?
C20 H20C 0.98 . ?
C20 H20B 0.98 . ?
C20 H20A 0.98 . ?
C14 H14 0.95 . ?
C49 C48 1.395(4) . ?
C49 C52 1.510(4) . ?
C54 H54A 0.98 . ?
C54 H54B 0.98 . ?
C54 H54C 0.98 . ?
C25 H25A 0.98 . ?
C25 H25C 0.98 . ?
C25 H25B 0.98 . ?
C46 H46 0.95 . ?
C46 C47 1.392(3) . ?
C43 H43A 0.98 . ?
C43 H43B 0.98 . ?
C43 H43C 0.98 . ?
C7 H7 0.95 . ?
C7 C6 1.380(3) . ?
C35 H35A 0.95(3) . ?
C35 H35B 1.00(2) . ?
C6 C5 1.406(4) . ?
C6 C9 1.506(4) . ?
C4 C5 1.388(4) . ?
C4 C8 1.512(3) . ?
C59 H59A 0.98 . ?
C59 H59B 0.98 . ?
C59 H59C 0.98 . ?
C47 C48 1.392(4) . ?
C47 C51 1.519(4) . ?
C48 H48 0.95 . ?
C58 H58A 0.98 . ?
C58 H58C 0.98 . ?
C58 H58B 0.98 . ?
C56 H56C 0.98 . ?
C56 H56B 0.98 . ?
C56 H56A 0.98 . ?
C22 H22C 0.98 . ?
C22 H22B 0.98 . ?
C22 H22A 0.98 . ?
C21 H21A 0.98 . ?
C21 H21B 0.98 . ?
C21 H21C 0.98 . ?
C42 H42A 0.98 . ?
C42 H42B 0.98 . ?
C42 H42C 0.98 . ?
C55 H55A 0.98 . ?
C55 H55B 0.98 . ?
C55 H55C 0.98 . ?
C5 H5 0.95 . ?
C17 H17A 0.98 . ?
C17 H17B 0.98 . ?
C17 H17C 0.98 . ?
C18 H18A 0.98 . ?
C18 H18B 0.98 . ?
C18 H18C 0.98 . ?
C52 H52A 0.98 . ?
C52 H52B 0.98 . ?
C52 H52C 0.98 . ?
C51 H51A 0.98 . ?
C51 H51B 0.98 . ?
C51 H51C 0.98 . ?
C9 H9A 0.98 . ?
C9 H9B 0.98 . ?
C9 H9C 0.98 . ?
C8 H8A 0.98 . ?
C8 H8B 0.98 . ?
C8 H8C 0.98 . ?
C66 H66A 0.99 . ?
C66 H66B 0.99 . ?
C66 C67 1.487(5) . ?
C66 C65 1.516(5) . ?
C67 H67A 0.99 . ?
C67 H67B 0.99 . ?
C67 C68 1.512(4) . ?
C65 H65A 0.99 . ?
C65 H65B 0.99 . ?
C68 H68A 0.99 . ?
C68 H68B 0.99 . ?
C29 H29A 0.99 . ?
C29 H29B 0.99 . ?
C29 H29C 0.99 . ?
C29 H29D 0.99 . ?
C29 C30 1.490(5) . ?
C29 C28 1.459(7) . ?
C29 C28A 1.522(18) . ?
C33 H33A 0.99 . ?
C33 H33B 0.99 . ?
C33 C32 1.494(5) . ?
C33 C34 1.488(4) . ?
C30 H30A 0.99 . ?
C30 H30B 0.99 . ?
C32 H32A 0.99 . ?
C32 H32B 0.99 . ?
C32 C31 1.486(4) . ?
C34 H34A 0.99 . ?
C34 H34B 0.99 . ?
C62 H62A 0.99 . ?
C62 H62B 0.99 . ?
C62 C61 1.482(5) . ?
C62 C63 1.452(6) . ?
C61 H61A 0.99 . ?
C61 H61B 0.99 . ?
C28 H28A 0.99 . ?
C28 H28B 0.99 . ?
C28 C27 1.562(8) . ?
C27 H27A 0.99 . ?
C27 H27B 0.99 . ?
C63 H63A 0.99 . ?
C63 H63B 0.99 . ?
C63 C64 1.468(6) . ?
C64 H64A 0.99 . ?
C64 H64B 0.99 . ?
C31 H31A 0.99 . ?
C31 H31B 0.99 . ?
C31A H31C 0.99 . ?
C31A H31D 0.99 . ?
C31A C32A 1.487(4) . ?
C34A H34C 0.99 . ?
C34A H34D 0.99 . ?
C34A C33A 1.487(4) . ?
C32A H32C 0.99 . ?
C32A H32D 0.99 . ?
C32A C33A 1.493(5) . ?
C33A H33C 0.99 . ?
C33A H33D 0.99 . ?
C28A H28C 0.99 . ?
C28A H28D 0.99 . ?
C28A C27A 1.30(3) . ?
C27A H27C 0.99 . ?
C27A H27D 0.99 . ?

loop_
_geom_torsion_atom_site_label_1
_geom_torsion_atom_site_label_2
_geom_torsion_atom_site_label_3
_geom_torsion_atom_site_label_4
_geom_torsion
_geom_torsion_site_symmetry_1
_geom_torsion_site_symmetry_2
_geom_torsion_site_symmetry_3
_geom_torsion_site_symmetry_4
_geom_torsion_publ_flag
Zn2 O6 C57 C60 -2.8(2) . . . . ?
Zn2 O6 C57 C59 -123.95(17) . . . . ?
Zn2 O6 C57 C58 117.80(18) . . . . ?
Zn2 O5 C53 C54 1.6(2) . . . . ?
Zn2 O5 C53 C56 122.14(18) . . . . ?
Zn2 O5 C53 C55 -119.26(17) . . . . ?
Zn2 C44 C45 K2 176.72(7) . . . . ?
Zn2 C44 C45 K4 -3.23(16) . . . . ?
Zn2 C44 C45 C50 -85.3(2) . . . . ?
Zn2 C44 C45 C46 92.2(2) . . . . ?
Zn1 O1 C19 K2 -111.57(17) . . . . ?
Zn1 O1 C19 C20 -118.83(16) . . . . ?
Zn1 O1 C19 C22 123.13(17) . . . . ?
Zn1 O1 C19 C21 1.8(2) . . . . ?
Zn1 O2 C23 C24 -126.42(16) . . . . ?
Zn1 O2 C23 C26 -5.3(2) . . . . ?
Zn1 O2 C23 C25 115.12(17) . . . . ?
Zn1 C1 C2 K3 -173.40(8) . . . 1_455 ?
Zn1 C1 C2 K1 1.57(17) . . . . ?
Zn1 C1 C2 C3 90.1(2) . . . . ?
Zn1 C1 C2 C7 -86.8(2) . . . . ?
K2 O1 C19 C20 -7.3(2) . . . . ?
K2 O1 C19 C22 -125.30(16) . . . . ?
K2 O1 C19 C21 113.37(16) . . . . ?
K2 O2 C23 C24 123.96(15) . . . . ?
K2 O2 C23 C26 -114.94(15) . . . . ?
K2 O2 C23 C25 5.5(2) . . . . ?
K2 C45 C50 K4 -142.35(5) . . . . ?
K2 C45 C50 C49 -67.52(19) . . . . ?
K2 C45 C46 C47 72.41(19) . . . . ?
K2 C16 C11 C12 -79.64(15) . . . . ?
K2 C16 C11 C10 96.78(17) . . . . ?
K2 C16 C15 C14 72.81(19) . . . . ?
K2 C16 C15 C18 -105.9(2) . . . . ?
K2 C50 C49 K4 -137.68(6) . . . . ?
K2 C50 C49 C48 -61.6(2) . . . . ?
K2 C50 C49 C52 118.3(2) . . . . ?
K2 C11 C12 C13 -73.82(19) . . . . ?
K2 C11 C10 Zn1 1.46(17) . . . . ?
K2 C15 C14 C13 64.2(2) . . . . ?
K2 C12 C13 C14 -62.7(2) . . . . ?
K2 C12 C13 C17 118.6(2) . . . . ?
K2 C49 C48 C47 -62.7(2) . . . . ?
K2 C46 C47 C48 74.8(2) . . . . ?
K2 C46 C47 C51 -102.2(2) . . . . ?
K2 C47 C48 C49 68.7(2) . . . . ?
K3 O6 C57 C60 -113.54(16) . . . . ?
K3 O6 C57 C59 125.30(16) . . . . ?
K3 O6 C57 C58 7.0(2) . . . . ?
K3 O5 C53 C54 112.93(16) . . . . ?
K3 O5 C53 C56 -126.57(17) . . . . ?
K3 O5 C53 C55 -8.0(2) . . . . ?
K3 C41 C40 C39 63.93(18) . . . . ?
K3 C41 C40 C43 -117.08(18) . . . . ?
K3 C41 C36 C37 -75.81(15) . . . . ?
K3 C41 C36 C35 100.94(18) . . . . ?
K3 C2 C3 K1 139.98(6) 1_455 . . . ?
K3 C2 C3 C4 68.6(2) 1_455 . . . ?
K3 C2 C7 K1 -143.94(5) 1_455 . . . ?
K3 C2 C7 C6 -71.7(2) 1_455 . . . ?
K3 C36 C37 C38 -76.42(19) . . . . ?
K3 C36 C35 Zn2 3.15(17) . . . . ?
K3 C38 C37 C36 69.89(17) . . . . ?
K3 C38 C39 C40 -63.85(19) . . . . ?
K3 C3 C4 K1 133.48(6) 1_455 . . . ?
K3 C3 C4 C5 63.7(2) 1_455 . . . ?
K3 C3 C4 C8 -116.7(2) 1_455 . . . ?
K3 C7 C6 K1 -140.89(6) 1_455 . . . ?
K3 C7 C6 C5 -72.8(2) 1_455 . . . ?
K3 C7 C6 C9 104.9(2) 1_455 . . . ?
K3 C6 C5 C4 -67.0(2) 1_455 . . . ?
K3 C4 C5 C6 62.8(2) 1_455 . . . ?
K1 O1 C19 K2 120.97(15) . . . . ?
K1 O1 C19 C20 113.72(15) . . . . ?
K1 O1 C19 C22 -4.3(2) . . . . ?
K1 O1 C19 C21 -125.66(15) . . . . ?
K1 O2 C23 C24 1.9(2) . . . . ?
K1 O2 C23 C26 123.00(15) . . . . ?
K1 O2 C23 C25 -116.57(16) . . . . ?
K1 O4 C34 C33 151.9(3) . . . . ?
K1 O4 C31 C32 -171.5(3) . . . . ?
K1 O4 C31A C32A 176.6(17) . . . . ?
K1 O4 C34A C33A 164.8(12) . . . . ?
K1 O3 C30 C29 -156.0(2) . . . . ?
K1 O3 C27 C28 142.2(5) . . . . ?
K1 O3 C27A C28A 149.7(13) . . . . ?
K1 C2 C3 K3 -139.98(6) . . . 1_455 ?
K1 C2 C3 C4 -71.3(2) . . . . ?
K1 C2 C7 K3 143.94(5) . . . 1_455 ?
K1 C2 C7 C6 72.3(2) . . . . ?
K1 C3 C4 K3 -133.48(6) . . . 1_455 ?
K1 C3 C4 C5 -69.8(2) . . . . ?
K1 C3 C4 C8 109.8(2) . . . . ?
K1 C7 C6 K3 140.89(6) . . . 1_455 ?
K1 C7 C6 C5 68.0(2) . . . . ?
K1 C7 C6 C9 -114.3(2) . . . . ?
K1 C6 C5 K3 133.43(6) . . . 1_455 ?
K1 C6 C5 C4 66.4(2) . . . . ?
K1 C4 C5 K3 -129.73(5) . . . 1_455 ?
K1 C4 C5 C6 -66.9(2) . . . . ?
K4 O6 C57 C60 125.19(15) . . . . ?
K4 O6 C57 C59 4.0(2) . . . . ?
K4 O6 C57 C58 -114.22(16) . . . . ?
K4 O5 C53 C54 -123.01(15) . . . . ?
K4 O5 C53 C56 -2.5(2) . . . . ?
K4 O5 C53 C55 116.09(16) . . . . ?
K4 O8 C65 C66 140.9(2) . . . . ?
K4 O8 C68 C67 -142.1(3) . . . . ?
K4 C45 C50 K2 142.35(5) . . . . ?
K4 C45 C50 C49 74.83(19) . . . . ?
K4 C45 C46 K2 -141.93(5) . . . . ?
K4 C45 C46 C47 -69.5(2) . . . . ?
K4 C50 C49 K2 137.68(6) . . . . ?
K4 C50 C49 C48 76.0(2) . . . . ?
K4 C50 C49 C52 -104.0(2) . . . . ?
K4 O7 C61 C62 -154.1(3) . . . . ?
K4 O7 C64 C63 170.4(4) . . . . ?
K4 C49 C48 K2 131.51(5) . . . . ?
K4 C49 C48 C47 68.8(2) . . . . ?
O5 C53 C55 K3 5.37(15) . . . . ?
O4 C31A C32A C33A 20(3) . . . . ?
O4 C34A C33A C32A 26(3) . . . . ?
C44 C45 C50 K2 -117.29(18) . . . . ?
C44 C45 C50 K4 100.36(17) . . . . ?
C44 C45 C50 C49 175.19(19) . . . . ?
C44 C45 C46 K2 111.14(17) . . . . ?
C44 C45 C46 C47 -176.45(19) . . . . ?
C1 C2 C3 K3 116.06(19) . . . 1_455 ?
C1 C2 C3 K1 -103.95(18) . . . . ?
C1 C2 C3 C4 -175.3(2) . . . . ?
C1 C2 C7 K3 -111.89(18) . . . 1_455 ?
C1 C2 C7 K1 104.17(18) . . . . ?
C1 C2 C7 C6 176.4(2) . . . . ?
C41 C40 C39 C38 2.4(3) . . . . ?
C41 C36 C37 K3 79.22(15) . . . . ?
C41 C36 C37 C38 2.8(3) . . . . ?
C41 C36 C35 Zn2 -88.5(2) . . . . ?
C45 C50 C49 K2 63.69(18) . . . . ?
C45 C50 C49 K4 -73.99(18) . . . . ?
C45 C50 C49 C48 2.1(3) . . . . ?
C45 C50 C49 C52 -178.0(2) . . . . ?
C45 C46 C47 K2 -74.41(19) . . . . ?
C45 C46 C47 C48 0.4(3) . . . . ?
C45 C46 C47 C51 -176.6(2) . . . . ?
C40 C41 C36 K3 73.75(18) . . . . ?
C40 C41 C36 C37 -2.1(3) . . . . ?
C40 C41 C36 C35 174.69(19) . . . . ?
C2 C3 C4 K3 -65.05(19) . . . 1_455 ?
C2 C3 C4 K1 68.44(19) . . . . ?
C2 C3 C4 C5 -1.3(3) . . . . ?
C2 C3 C4 C8 178.2(2) . . . . ?
C2 C7 C6 K3 72.04(19) . . . 1_455 ?
C2 C7 C6 K1 -68.85(19) . . . . ?
C2 C7 C6 C5 -0.8(4) . . . . ?
C2 C7 C6 C9 176.9(2) . . . . ?
C16 C11 C12 K2 75.27(15) . . . . ?
C16 C11 C12 C13 1.5(3) . . . . ?
C16 C11 C10 Zn1 -82.3(2) . . . . ?
C16 C15 C14 C13 0.6(3) . . . . ?
C50 C45 C46 K2 -71.14(16) . . . . ?
C50 C45 C46 C47 1.3(3) . . . . ?
C50 C49 C48 K2 62.53(19) . . . . ?
C50 C49 C48 C47 -0.2(4) . . . . ?
C11 C16 C15 K2 -70.49(17) . . . . ?
C11 C16 C15 C14 2.3(3) . . . . ?
C11 C16 C15 C18 -176.4(2) . . . . ?
C11 C12 C13 C14 1.3(3) . . . . ?
C11 C12 C13 C17 -177.4(2) . . . . ?
C15 C16 C11 K2 76.36(19) . . . . ?
C15 C16 C11 C12 -3.3(3) . . . . ?
C15 C16 C11 C10 173.14(19) . . . . ?
C36 C41 C40 C39 -0.4(3) . . . . ?
C36 C41 C40 C43 178.55(19) . . . . ?
C12 C11 C10 Zn1 93.9(2) . . . . ?
C12 C13 C14 C15 -2.3(3) . . . . ?
C37 C36 C35 Zn2 88.1(2) . . . . ?
C37 C38 C39 C40 -1.7(3) . . . . ?
C3 C2 C7 K3 70.94(16) . . . 1_455 ?
C3 C2 C7 K1 -73.00(16) . . . . ?
C3 C2 C7 C6 -0.7(3) . . . . ?
C3 C4 C5 K3 -63.1(2) . . . 1_455 ?
C3 C4 C5 C6 -0.3(4) . . . . ?
C39 C38 C37 K3 -70.91(19) . . . . ?
C39 C38 C37 C36 -1.0(3) . . . . ?
C10 C11 C12 K2 -101.12(18) . . . . ?
C10 C11 C12 C13 -174.93(19) . . . . ?
C54 C53 C55 K3 -116.74(15) . . . . ?
C46 C45 C50 K2 64.99(15) . . . . ?
C46 C45 C50 K4 -77.36(16) . . . . ?
C46 C45 C50 C49 -2.5(3) . . . . ?
C46 C47 C48 K2 -69.69(19) . . . . ?
C46 C47 C48 C49 -1.0(4) . . . . ?
C43 C40 C39 C38 -176.6(2) . . . . ?
C7 C2 C3 K3 -66.82(16) . . . 1_455 ?
C7 C2 C3 K1 73.16(16) . . . . ?
C7 C2 C3 C4 1.8(3) . . . . ?
C7 C6 C5 K3 68.3(2) . . . 1_455 ?
C7 C6 C5 C4 1.3(4) . . . . ?
C35 C36 C37 K3 -97.54(17) . . . . ?
C35 C36 C37 C38 -173.97(19) . . . . ?
C56 C53 C55 K3 124.41(16) . . . . ?
C42 C38 C37 K3 108.4(2) . . . . ?
C42 C38 C37 C36 178.3(2) . . . . ?
C42 C38 C39 C40 179.1(2) . . . . ?
C17 C13 C14 C15 176.4(2) . . . . ?
C18 C15 C14 C13 179.3(2) . . . . ?
C52 C49 C48 K2 -117.4(2) . . . . ?
C52 C49 C48 C47 179.8(2) . . . . ?
C51 C47 C48 K2 107.3(2) . . . . ?
C51 C47 C48 C49 175.9(2) . . . . ?
C9 C6 C5 K3 -109.3(3) . . . 1_455 ?
C9 C6 C5 C4 -176.3(3) . . . . ?
C8 C4 C5 K3 117.3(2) . . . 1_455 ?
C8 C4 C5 C6 -179.9(2) . . . . ?
C66 C67 C68 O8 -19.5(4) . . . . ?
C67 C66 C65 O8 22.3(4) . . . . ?
C65 O8 C68 C67 34.0(4) . . . . ?
C65 C66 C67 C68 -1.7(4) . . . . ?
C68 O8 C65 C66 -35.1(4) . . . . ?
C29 C28 C27 O3 28.0(8) . . . . ?
C29 C28A C27A O3 38(3) . . . . ?
C33 C32 C31 O4 18.1(6) . . . . ?
C30 O3 C27 C28 -19.6(7) . . . . ?
C30 O3 C27A C28A -49(2) . . . . ?
C30 C29 C28 C27 -25.4(7) . . . . ?
C30 C29 C28A C27A -8(2) . . . . ?
C32 C33 C34 O4 33.0(5) . . . . ?
C34 O4 C31 C32 2.5(6) . . . . ?
C34 C33 C32 C31 -29.6(5) . . . . ?
C62 C63 C64 O7 -15.5(7) . . . . ?
C61 O7 C64 C63 -2.6(7) . . . . ?
C61 C62 C63 C64 25.7(6) . . . . ?
C28 C29 C30 O3 14.6(6) . . . . ?
C27 O3 C30 C29 4.0(6) . . . . ?
C63 C62 C61 O7 -29.2(6) . . . . ?
C64 O7 C61 C62 19.8(6) . . . . ?
C31 O4 C34 C33 -22.6(5) . . . . ?
C31A O4 C34A C33A -13(2) . . . . ?
C31A C32A C33A C34A -27(3) . . . . ?
C34A O4 C31A C32A -5(3) . . . . ?
C28A C29 C30 O3 -21.3(11) . . . . ?
C27A O3 C30 C29 40.6(14) . . . . ?

loop_
_exptl_oxdiff_crystal_face_indexfrac_h
_exptl_oxdiff_crystal_face_indexfrac_k
_exptl_oxdiff_crystal_face_indexfrac_l
_exptl_oxdiff_crystal_face_x
_exptl_oxdiff_crystal_face_y
_exptl_oxdiff_crystal_face_z
-0.0001 -0.9993 -0.9998 0.0194 -0.0034 -0.0428
0.0001 0.9993 0.9998 -0.0194 0.0034 0.0428
-0.9998 -0.0004 0.9992 0.0353 -0.0018 0.0422
-0.9999 -0.9997 -0.0006 0.0547 -0.0052 -0.0006
0.9999 0.9997 0.0006 -0.0547 0.0052 0.0006
-0.9996 -1.0003 0.9991 0.0499 0.0172 0.0308
0.0002 -0.9999 0 0.0146 0.0191 -0.0114
-0.0002 0.9999 0 -0.0146 -0.0191 0.0114
0.0005 -1.0004 0.9997 0.0098 0.0415 0.02
-0.0005 1.0004 -0.9997 -0.0098 -0.0415 -0.02
0.0003 -0.0005 0.9997 -0.0048 0.0225 0.0314
-0.0003 0.0005 -0.9997 0.0048 -0.0225 -0.0314
1.0007 -1.0006 1.0002 -0.0304 0.0658 0.0092
1.0003 -1.0001 0.0005 -0.0255 0.0434 -0.0222
-1.0003 1.0001 -0.0005 0.0255 -0.0434 0.0222
-1 0.9995 0.9992 0.0207 -0.0209 0.0536
1 -0.9995 -0.9992 -0.0207 0.0209 -0.0536
1.0005 -0.0007 1.0003 -0.045 0.0468 0.0206
1.0001 -0.0002 0.0006 -0.0401 0.0243 -0.0108
-1.0001 0.0002 -0.0006 0.0401 -0.0243 0.0108
1.0003 0.9992 1.0003 -0.0596 0.0277 0.032
-1.0003 -0.9992 -1.0003 0.0596 -0.0277 -0.032
9.9993 26.9899 10.0039 -0.8437 -0.0471 0.5134
9.9909 26.0048 -16.989 -0.6985 -0.6348 -0.3462
-1.0038 34.9909 9.9982 -0.5191 -0.4667 0.7234
-13.0087 28.0014 -4.005 0.1323 -0.9394 0.3336
-8.0105 20.0085 -16.9991 0.1113 -0.9576 -0.2199
